data_1571042
loop_
_publ_author_name
'Kn&#xfc;pfer, Christian'
'Klerner, Lukas'
'Mai, Jonathan'
'Langer, Jens'
'Harder, Sjoerd'

_publ_section_title
;
 s-Block metal complexes of superbulky
 (<sup><i>t</i></sup>Bu<sub>3</sub>Si)<sub>2</sub>N<sup>-</sup>: a new
 weakly coordinating anion?
;
_journal_issue 12
_journal_name_full 'Chemical science'
_journal_page_first 4386
_journal_page_last 4395
_journal_paper_doi 10.1039/d3sc06896j
_journal_volume 15
_journal_year 2024
_chemical_formula_moiety 'C20 H40 K O8, C24 H54 N Si2'
_chemical_formula_sum 'C44 H94 K N O8 Si2'
_chemical_formula_weight 860.48
_space_group_crystal_system triclinic
_space_group_IT_number 2
_space_group_name_Hall '-P 1'
_space_group_name_H-M_alt 'P -1'
_atom_sites_solution_hydrogens geom
_atom_sites_solution_primary dual
_audit_creation_date 2022-07-25
_audit_creation_method
;
Olex2 1.5
(compiled 2022.04.07 svn.rca3783a0 for OlexSys, GUI svn.r6498)
;
_audit_update_record
;
2023-12-22 deposited with the CCDC.	2024-02-20 downloaded from the CCDC.
;
_cell_angle_alpha 80.1846(15)
_cell_angle_beta 78.8889(16)
_cell_angle_gamma 83.5830(15)
_cell_formula_units_Z 3
_cell_length_a 10.7820(2)
_cell_length_b 15.4196(3)
_cell_length_c 23.6530(4)
_cell_measurement_reflns_used 13364
_cell_measurement_temperature 100.0(3)
_cell_measurement_theta_max 72.2800
_cell_measurement_theta_min 2.8850
_cell_volume 3789.53(12)
_computing_cell_refinement 'CrysAlisPro 1.171.41.113a (Rigaku OD, 2021)'
_computing_data_collection 'CrysAlisPro 1.171.41.113a (Rigaku OD, 2021)'
_computing_data_reduction 'CrysAlisPro 1.171.41.113a (Rigaku OD, 2021)'
_computing_molecular_graphics 'Olex2 1.5 (Dolomanov et al., 2009)'
_computing_publication_material 'Olex2 1.5 (Dolomanov et al., 2009)'
_computing_structure_refinement 'SHELXL 2019/2 (Sheldrick, 2015)'
_computing_structure_solution 'SHELXT 2018/2 (Sheldrick, 2018)'
_diffrn_ambient_environment N~2~
_diffrn_ambient_temperature 100.0(3)
_diffrn_detector 'CCD plate'
_diffrn_detector_area_resol_mean 5.2903
_diffrn_detector_type AtlasS2
_diffrn_measured_fraction_theta_full 0.999
_diffrn_measured_fraction_theta_max 0.973
_diffrn_measurement_details
;
List of Runs (angles in degrees, time in seconds):

  # Type    Start    End  Width  t~exp~   \w     \q     \k     \f   Frames
#--------------------------------------------------------------------------
  1  \w   -113.00 -12.00   1.00    1.00    --  -40.61 -57.00 120.00  101
  2  \w    -69.00  33.00   1.00    1.00    --  -40.61  57.00 -90.00  102
  3  \w    -65.00  34.00   1.00    1.00    --  -40.61  38.00  60.00   99
  4  \w     27.00  97.00   1.00    1.00    --   40.61-125.00  60.00   70
  5  \w     76.00 178.00   1.00    2.03    --  104.57  30.00  60.00  102
  6  \w     28.00 109.00   1.00    2.03    --  104.57-111.00-180.00   81
  7  \w     76.00 178.00   1.00    2.03    --  104.57  30.00 -30.00  102
  8  \w     28.00 133.00   1.00    2.03    --  104.57 -30.00   0.00  105
  9  \w     22.00 106.00   1.00    2.03    --  104.57 -94.00-120.00   84
 10  \w     32.00 134.00   1.00    2.03    --  104.57 -61.00-120.00  102
 11  \w    104.00 178.00   1.00    2.03    --  104.57 111.00 -30.00   74
 12  \w     38.00  65.00   1.00    2.03    --  104.57-126.00  41.00   27
 13  \w     84.00 113.00   1.00    2.03    --  104.57-126.00  41.00   29
 14  \w     50.00  77.00   1.00    2.03    --  104.57 -45.00 120.00   27
 15  \w     89.00 130.00   1.00    2.03    --  104.57 -45.00 120.00   41
 16  \w     48.00 135.00   1.00    2.03    --  104.57 -77.00   0.00   87
;
_diffrn_measurement_device 'four-circle diffractometer'
_diffrn_measurement_device_type 'SuperNova, Dual, Cu at home/near, AtlasS2'
_diffrn_measurement_method '\w scans'
_diffrn_orient_matrix_type 'CrysAlisPro convention (1999,Acta A55,543-557)'
_diffrn_orient_matrix_UB_11 0.0097221000
_diffrn_orient_matrix_UB_12 0.1006161000
_diffrn_orient_matrix_UB_13 -0.0119803000
_diffrn_orient_matrix_UB_21 0.0140418000
_diffrn_orient_matrix_UB_22 -0.0013616000
_diffrn_orient_matrix_UB_23 -0.0659115000
_diffrn_orient_matrix_UB_31 -0.1450978000
_diffrn_orient_matrix_UB_32 0.0149700000
_diffrn_orient_matrix_UB_33 0.0048125000
_diffrn_radiation_monochromator mirror
_diffrn_radiation_probe x-ray
_diffrn_radiation_type 'Cu K\a'
_diffrn_radiation_wavelength 1.54184
_diffrn_reflns_av_R_equivalents 0.0352
_diffrn_reflns_av_unetI/netI 0.0415
_diffrn_reflns_Laue_measured_fraction_full 0.999
_diffrn_reflns_Laue_measured_fraction_max 0.973
_diffrn_reflns_limit_h_max 8
_diffrn_reflns_limit_h_min -13
_diffrn_reflns_limit_k_max 19
_diffrn_reflns_limit_k_min -19
_diffrn_reflns_limit_l_max 28
_diffrn_reflns_limit_l_min -28
_diffrn_reflns_number 28075
_diffrn_reflns_point_group_measured_fraction_full 0.999
_diffrn_reflns_point_group_measured_fraction_max 0.973
_diffrn_reflns_theta_full 67.684
_diffrn_reflns_theta_max 72.266
_diffrn_reflns_theta_min 2.918
_diffrn_source 'micro-focus sealed X-ray tube'
_diffrn_source_type 'SuperNova (Cu) X-ray Source'
_exptl_absorpt_coefficient_mu 1.739
_exptl_absorpt_correction_T_max 1.000
_exptl_absorpt_correction_T_min 0.361
_exptl_absorpt_correction_type gaussian
_exptl_absorpt_process_details
;
CrysAlisPro 1.171.41.113a (Rigaku Oxford Diffraction, 2021)
Numerical absorption correction based on gaussian integration over
a multifaceted crystal model
Empirical absorption correction using spherical harmonics,
implemented in SCALE3 ABSPACK scaling algorithm.
;
_exptl_crystal_colour 'clear colourless'
_exptl_crystal_colour_lustre clear
_exptl_crystal_colour_primary colourless
_exptl_crystal_density_diffrn 1.131
_exptl_crystal_description block
_exptl_crystal_F_000 1428
_exptl_crystal_size_max 0.439
_exptl_crystal_size_mid 0.326
_exptl_crystal_size_min 0.26
_refine_diff_density_max 0.313
_refine_diff_density_min -0.420
_refine_diff_density_rms 0.052
_refine_ls_extinction_method none
_refine_ls_goodness_of_fit_ref 1.022
_refine_ls_hydrogen_treatment constr
_refine_ls_matrix_type full
_refine_ls_number_parameters 979
_refine_ls_number_reflns 14567
_refine_ls_number_restraints 739
_refine_ls_restrained_S_all 1.028
_refine_ls_R_factor_all 0.0486
_refine_ls_R_factor_gt 0.0420
_refine_ls_shift/su_max 0.001
_refine_ls_shift/su_mean 0.000
_refine_ls_structure_factor_coef Fsqd
_refine_ls_weighting_details 'w=1/[\s^2^(Fo^2^)+(0.0676P)^2^+0.5872P] where P=(Fo^2^+2Fc^2^)/3'
_refine_ls_weighting_scheme calc
_refine_ls_wR_factor_gt 0.1123
_refine_ls_wR_factor_ref 0.1200
_reflns_Friedel_coverage 0.000
_reflns_number_gt 12634
_reflns_number_total 14567
_reflns_threshold_expression 'I > 2\s(I)'
_cod_data_source_file d3sc06896j2.cif
_cod_data_source_block hasj210730a
_cod_depositor_comments 'Adding full bibliography for 1571041--1571052.cif.'
_cod_original_cell_volume 3789.54(12)
_cod_database_code 1571042
_shelx_shelxl_version_number 2019/2
_chemical_oxdiff_formula C44H94KNO8Si2
_shelx_space_group_comment
;
The symmetry employed for this shelxl refinement is uniquely defined
by the following loop, which should always be used as a source of
symmetry information in preference to the above space-group names.
They are only intended as comments.
;
_shelx_estimated_absorpt_t_max 0.661
_shelx_estimated_absorpt_t_min 0.516
_olex2_refinement_description
;
1. Fixed Uiso
 At 1.2 times of:
  All C(H,H) groups, All C(H,H,H,H) groups
 At 1.5 times of:
  All C(H,H,H) groups, All C(H,H,H,H,H,H) groups
2. Restrained distances
 Si1-C35 \\sim Si1-C35A \\sim Si1-C39A \\sim Si1-C39 \\sim Si1-C31A \\sim
Si1-C31
 with sigma of 0.02
 C38-C35 \\sim C38A-C35A \\sim C36A-C35A \\sim C36-C35 \\sim C37A-C35A \\sim
C37-C35 \\sim C34-C31 ~
 C34-C31A \\sim C32A-C31A \\sim C33A-C31A \\sim C32-C31 \\sim C33-C31 \\sim
C42A-C39A \\sim C42-C39 ~
 C40-C39 \\sim C40A-C39A \\sim C41-C39 \\sim C41A-C39A
 with sigma of 0.02
 K2-O12 \\sim K2-O12A
 with sigma of 0.02
 C28A-C29A \\sim C29-C28 \\sim C8-C9 \\sim C8A-C9A \\sim C25A-C24A \\sim C25-C24
 with sigma of 0.02
 C28-C27 \\sim C27A-C28A \\sim C29A-C30A \\sim C30-C29 \\sim C24-C23 \\sim
C24A-C23 \\sim C26-C25A ~
 C26-C25 \\sim C8A-C7 \\sim C8-C7 \\sim C10-C9A \\sim C10-C9
 with sigma of 0.02
 O12A-C27A \\sim O12-C27 \\sim O12A-C30A \\sim O12-C30
 with sigma of 0.02
3. Uiso/Uaniso restraints and constraints
O11 \\sim C23 \\sim C26 \\sim C24 \\sim C25 \\sim C24A \\sim C25A: within 3A
with sigma of 0.03 and sigma for terminal atoms of 0.06 within 3A
O12 \\sim C27 \\sim C28 \\sim C29 \\sim C30 \\sim O12A \\sim C27A \\sim C28A
\\sim C29A \\sim C30A: within 4A with sigma of 0.02 and sigma for terminal
atoms of 0.04 within 4A
4. Rigid body (RIGU) restrains
 C39, C42, C39A, C42A
 with sigma for 1-2 distances of 0.004 and sigma for 1-3 distances of 0.004
 O11, C23, C26, C24, C25, C24A, C25A
 with sigma for 1-2 distances of 0.004 and sigma for 1-3 distances of 0.004
 O12A, C27A, C28A, C29A, C30A
 with sigma for 1-2 distances of 0.004 and sigma for 1-3 distances of 0.004
5. Others
 Sof(H34D)=Sof(H34E)=Sof(H34F)=Sof(C31)=Sof(C32)=Sof(H32D)=Sof(H32E)=Sof(H32F)=
 Sof(C33)=Sof(H33D)=Sof(H33E)=Sof(H33F)=Sof(C35A)=Sof(C36A)=Sof(H36D)=Sof(H36E)=
 Sof(H36F)=Sof(C37A)=Sof(H37D)=Sof(H37E)=Sof(H37F)=Sof(C38A)=Sof(H38D)=
 Sof(H38E)=Sof(H38F)=Sof(C39A)=Sof(C40A)=Sof(H40D)=Sof(H40E)=Sof(H40F)=
 Sof(C41A)=Sof(H41D)=Sof(H41E)=Sof(H41F)=Sof(C42A)=Sof(H42D)=Sof(H42E)=
 Sof(H42F)=1-FVAR(1)
 Sof(H34A)=Sof(H34B)=Sof(H34C)=Sof(C31A)=Sof(C32A)=Sof(H32A)=Sof(H32B)=
 Sof(H32C)=Sof(C33A)=Sof(H33A)=Sof(H33B)=Sof(H33C)=Sof(C35)=Sof(C36)=Sof(H36A)=
 Sof(H36B)=Sof(H36C)=Sof(C37)=Sof(H37A)=Sof(H37B)=Sof(H37C)=Sof(C38)=Sof(H38A)=
 Sof(H38B)=Sof(H38C)=Sof(C39)=Sof(C40)=Sof(H40A)=Sof(H40B)=Sof(H40C)=Sof(C41)=
 Sof(H41A)=Sof(H41B)=Sof(H41C)=Sof(C42)=Sof(H42A)=Sof(H42B)=Sof(H42C)=FVAR(1)
 Sof(H23C)=Sof(H23D)=Sof(H26C)=Sof(H26D)=Sof(C24A)=Sof(H24C)=Sof(H24D)=
 Sof(C25A)=Sof(H25C)=Sof(H25D)=1-FVAR(2)
 Sof(H23A)=Sof(H23B)=Sof(H26A)=Sof(H26B)=Sof(C24)=Sof(H24A)=Sof(H24B)=Sof(C25)=
 Sof(H25A)=Sof(H25B)=FVAR(2)
 Sof(O12A)=Sof(C27A)=Sof(H27C)=Sof(H27D)=Sof(C28A)=Sof(H28C)=Sof(H28D)=
 Sof(C29A)=Sof(H29C)=Sof(H29D)=Sof(C30A)=Sof(H30C)=Sof(H30D)=1-FVAR(3)
 Sof(O12)=Sof(C27)=Sof(H27A)=Sof(H27B)=Sof(C28)=Sof(H28A)=Sof(H28B)=Sof(C29)=
 Sof(H29A)=Sof(H29B)=Sof(C30)=Sof(H30A)=Sof(H30B)=FVAR(3)
 Sof(H7BC)=Sof(H7BD)=Sof(H10C)=Sof(H10D)=Sof(C8A)=Sof(H8AA)=Sof(H8AB)=Sof(C9A)=
 Sof(H9AA)=Sof(H9AB)=1-FVAR(4)
 Sof(H7AA)=Sof(H7AB)=Sof(H10A)=Sof(H10B)=Sof(C8)=Sof(H8A)=Sof(H8B)=Sof(C9)=
 Sof(H9A)=Sof(H9B)=FVAR(4)
6.a Secondary CH2 refined with riding coordinates:
 C1(H1A,H1B), C2(H2A,H2B), C3(H3A,H3B), C4(H4A,H4B), C5(H5A,H5B), C6(H6A,H6B),
 C7(H7AA,H7AB), C7(H7BC,H7BD), C10(H10A,H10B), C10(H10C,H10D), C8(H8A,H8B),
 C9(H9A,H9B), C8A(H8AA,H8AB), C9A(H9AA,H9AB), C11(H11A,H11B), C12(H12A,H12B),
 C13(H13A,H13B), C14(H14A,H14B), C15(H15A,H15B), C16(H16A,H16B), C17(H17A,H17B),
  C18(H18A,H18B), C19(H19A,H19B), C20(H20A,H20B), C21(H21A,H21B), C22(H22A,
 H22B), C23(H23A,H23B), C23(H23C,H23D), C26(H26A,H26B), C26(H26C,H26D),
 C24(H24A,H24B), C25(H25A,H25B), C27(H27A,H27B), C28(H28A,H28B), C29(H29A,H29B),
  C30(H30A,H30B), C24A(H24C,H24D), C25A(H25C,H25D), C27A(H27C,H27D), C28A(H28C,
 H28D), C29A(H29C,H29D), C30A(H30C,H30D)
6.b Idealised Me refined as rotating group:
 C34(H34A,H34B,H34C), C34(H34D,H34E,H34F), C32A(H32A,H32B,H32C), C33A(H33A,
 H33B,H33C), C36(H36A,H36B,H36C), C37(H37A,H37B,H37C), C38(H38A,H38B,H38C),
 C40(H40A,H40B,H40C), C41(H41A,H41B,H41C), C42(H42A,H42B,H42C), C32(H32D,H32E,
 H32F), C33(H33D,H33E,H33F), C36A(H36D,H36E,H36F), C37A(H37D,H37E,H37F),
 C38A(H38D,H38E,H38F), C40A(H40D,H40E,H40F), C41A(H41D,H41E,H41F), C42A(H42D,
 H42E,H42F), C44(H44A,H44B,H44C), C45(H45A,H45B,H45C), C46(H46A,H46B,H46C),
 C48(H48A,H48B,H48C), C49(H49A,H49B,H49C), C50(H50A,H50B,H50C), C52(H52A,H52B,
 H52C), C53(H53A,H53B,H53C), C54(H54A,H54B,H54C), C56(H56A,H56B,H56C), C57(H57A,
 H57B,H57C), C58(H58A,H58B,H58C), C60(H60A,H60B,H60C), C61(H61A,H61B,H61C),
 C62(H62A,H62B,H62C), C64(H64A,H64B,H64C), C65(H65A,H65B,H65C), C66(H66A,H66B,
 H66C)
;
_olex2_date_sample_data_collection 2021-07-30
_olex2_submission_special_instructions 'No special instructions were received'
_oxdiff_exptl_absorpt_empirical_details
;
Empirical correction (ABSPACK) includes:
- Absorption correction using spherical harmonics
- Frame scaling
;
_oxdiff_exptl_absorpt_empirical_full_max 1.294
_oxdiff_exptl_absorpt_empirical_full_min 0.761

loop_
_space_group_symop_operation_xyz
'x, y, z'
'-x, -y, -z'

loop_
_atom_site_label
_atom_site_type_symbol
_atom_site_fract_x
_atom_site_fract_y
_atom_site_fract_z
_atom_site_U_iso_or_equiv
_atom_site_adp_type
_atom_site_occupancy
_atom_site_site_symmetry_order
_atom_site_calc_flag
_atom_site_refinement_flags_posn
_atom_site_refinement_flags_adp
_atom_site_refinement_flags_occupancy
_atom_site_disorder_assembly
_atom_site_disorder_group
K1 K 1.000000 0.500000 0.500000 0.02206(10) Uani 1 2 d S . P . .
O1 O 1.11155(10) 0.33096(7) 0.52544(5) 0.0242(2) Uani 1 1 d . . . . .
O2 O 1.11237(10) 0.45479(7) 0.60090(5) 0.0249(2) Uani 1 1 d . . . . .
O3 O 1.04794(10) 0.63131(7) 0.56011(5) 0.0249(2) Uani 1 1 d . . . . .
O4 O 1.21791(11) 0.54160(9) 0.42094(6) 0.0370(3) Uani 1 1 d . . . . .
C1 C 1.13083(16) 0.30575(10) 0.58397(7) 0.0300(3) Uani 1 1 d . . . . .
H1A H 1.183687 0.248986 0.587690 0.036 Uiso 1 1 calc R U . . .
H1B H 1.048290 0.297834 0.610327 0.036 Uiso 1 1 calc R U . . .
C2 C 1.19611(16) 0.37664(11) 0.60063(8) 0.0306(3) Uani 1 1 d . . . . .
H2A H 1.218518 0.357232 0.639758 0.037 Uiso 1 1 calc R U . . .
H2B H 1.275117 0.388233 0.572288 0.037 Uiso 1 1 calc R U . . .
C3 C 1.16465(16) 0.52463(11) 0.61842(7) 0.0290(3) Uani 1 1 d . . . . .
H3A H 1.243798 0.539928 0.591191 0.035 Uiso 1 1 calc R U . . .
H3B H 1.185019 0.506039 0.657994 0.035 Uiso 1 1 calc R U . . .
C4 C 1.06914(16) 0.60317(11) 0.61821(7) 0.0293(3) Uani 1 1 d . . . . .
H4A H 0.988726 0.587155 0.644143 0.035 Uiso 1 1 calc R U . . .
H4B H 1.101176 0.651499 0.632613 0.035 Uiso 1 1 calc R U . . .
C5 C 0.96134(15) 0.70791(10) 0.55543(7) 0.0277(3) Uani 1 1 d . . . . .
H5A H 0.992940 0.756463 0.569784 0.033 Uiso 1 1 calc R U . . .
H5B H 0.877634 0.694980 0.579390 0.033 Uiso 1 1 calc R U . . .
C6 C 1.05124(16) 0.26511(10) 0.50750(7) 0.0286(3) Uani 1 1 d . . . . .
H6A H 0.966310 0.258293 0.531918 0.034 Uiso 1 1 calc R U . . .
H6B H 1.102185 0.207690 0.512425 0.034 Uiso 1 1 calc R U . . .
C7 C 1.2992(2) 0.47285(13) 0.39590(10) 0.0469(5) Uani 1 1 d D . . . .
H7AA H 1.271819 0.462050 0.360263 0.056 Uiso 0.570(11) 1 calc R U P A 1
H7AB H 1.297410 0.417322 0.423999 0.056 Uiso 0.570(11) 1 calc R U P A 1
H7BC H 1.297192 0.478063 0.353777 0.056 Uiso 0.430(11) 1 calc R U P A 2
H7BD H 1.273090 0.414041 0.415504 0.056 Uiso 0.430(11) 1 calc R U P A 2
C10 C 1.29370(18) 0.59850(14) 0.43864(9) 0.0442(5) Uani 1 1 d D . . . .
H10A H 1.258514 0.610426 0.478682 0.053 Uiso 0.570(11) 1 calc R U P A 1
H10B H 1.298270 0.655331 0.411852 0.053 Uiso 0.570(11) 1 calc R U P A 1
H10C H 1.293565 0.583725 0.481057 0.053 Uiso 0.430(11) 1 calc R U P A 2
H10D H 1.260037 0.660804 0.430010 0.053 Uiso 0.430(11) 1 calc R U P A 2
C8 C 1.4269(7) 0.5036(6) 0.3817(3) 0.069(2) Uani 0.570(11) 1 d D . P A 1
H8A H 1.439041 0.546138 0.345090 0.083 Uiso 0.570(11) 1 calc R U P A 1
H8B H 1.493521 0.454061 0.379277 0.083 Uiso 0.570(11) 1 calc R U P A 1
C9 C 1.4227(4) 0.5489(5) 0.4362(4) 0.0601(19) Uani 0.570(11) 1 d D . P A 1
H9A H 1.427755 0.505142 0.471705 0.072 Uiso 0.570(11) 1 calc R U P A 1
H9B H 1.490925 0.589246 0.430136 0.072 Uiso 0.570(11) 1 calc R U P A 1
C8A C 1.4319(8) 0.4862(6) 0.4056(5) 0.052(2) Uani 0.430(11) 1 d D . P A 2
H8AA H 1.448928 0.453001 0.443366 0.062 Uiso 0.430(11) 1 calc R U P A 2
H8AB H 1.498303 0.467695 0.373804 0.062 Uiso 0.430(11) 1 calc R U P A 2
C9A C 1.4249(5) 0.5851(4) 0.4053(4) 0.0468(17) Uani 0.430(11) 1 d D . P A 2
H9AA H 1.489186 0.601457 0.425534 0.056 Uiso 0.430(11) 1 calc R U P A 2
H9AB H 1.434053 0.618420 0.365277 0.056 Uiso 0.430(11) 1 calc R U P A 2
K2 K 0.00610(3) 0.19499(2) 0.81897(2) 0.02242(8) Uani 1 1 d D . . . .
O5 O -0.05436(11) 0.05668(7) 0.76961(5) 0.0305(2) Uani 1 1 d . . . . .
O6 O 0.11220(10) 0.02459(7) 0.85162(5) 0.0267(2) Uani 1 1 d . . . . .
O7 O 0.11844(10) 0.15257(7) 0.92047(5) 0.0263(2) Uani 1 1 d . . . . .
O8 O 0.05227(10) 0.33075(7) 0.87546(5) 0.0245(2) Uani 1 1 d . . . . .
O9 O -0.10775(10) 0.36149(7) 0.78947(5) 0.0257(2) Uani 1 1 d . . . . .
O10 O -0.11365(11) 0.23246(7) 0.72043(5) 0.0291(2) Uani 1 1 d . . . . .
O11 O 0.22601(11) 0.23654(9) 0.74049(6) 0.0353(3) Uani 1 1 d . U . . .
C11 C 0.03364(17) -0.01936(11) 0.77442(8) 0.0348(4) Uani 1 1 d . . . . .
H11A H 0.116006 -0.006567 0.749109 0.042 Uiso 1 1 calc R U . . .
H11B H 0.001264 -0.069122 0.761707 0.042 Uiso 1 1 calc R U . . .
C12 C 0.05082(17) -0.04358(10) 0.83664(8) 0.0341(4) Uani 1 1 d . . . . .
H12A H -0.032665 -0.050266 0.862396 0.041 Uiso 1 1 calc R U . . .
H12B H 0.102994 -0.100454 0.841787 0.041 Uiso 1 1 calc R U . . .
C13 C 0.14280(16) 0.00199(10) 0.90819(8) 0.0300(3) Uani 1 1 d . . . . .
H13A H 0.200434 -0.052692 0.910354 0.036 Uiso 1 1 calc R U . . .
H13B H 0.064786 -0.008501 0.937430 0.036 Uiso 1 1 calc R U . . .
C14 C 0.20621(15) 0.07701(11) 0.92048(8) 0.0297(3) Uani 1 1 d . . . . .
H14A H 0.233458 0.061415 0.958847 0.036 Uiso 1 1 calc R U . . .
H14B H 0.282115 0.089224 0.890228 0.036 Uiso 1 1 calc R U . . .
C15 C 0.16756(16) 0.22583(11) 0.93586(7) 0.0285(3) Uani 1 1 d . . . . .
H15A H 0.245796 0.241591 0.908080 0.034 Uiso 1 1 calc R U . . .
H15B H 0.188666 0.210353 0.975468 0.034 Uiso 1 1 calc R U . . .
C16 C 0.06886(16) 0.30229(11) 0.93412(7) 0.0288(3) Uani 1 1 d . . . . .
H16A H -0.012301 0.284274 0.958466 0.035 Uiso 1 1 calc R U . . .
H16B H 0.095903 0.351271 0.949831 0.035 Uiso 1 1 calc R U . . .
C17 C -0.04179(16) 0.40290(10) 0.87078(8) 0.0297(3) Uani 1 1 d . . . . .
H17A H -0.017535 0.453242 0.886100 0.036 Uiso 1 1 calc R U . . .
H17B H -0.124261 0.385314 0.893959 0.036 Uiso 1 1 calc R U . . .
C18 C -0.05320(16) 0.42954(10) 0.80798(8) 0.0302(3) Uani 1 1 d . . . . .
H18A H -0.107422 0.485534 0.803051 0.036 Uiso 1 1 calc R U . . .
H18B H 0.031605 0.438912 0.784016 0.036 Uiso 1 1 calc R U . . .
C19 C -0.12499(17) 0.38391(11) 0.73056(7) 0.0331(4) Uani 1 1 d . . . . .
H19A H -0.041701 0.389050 0.704420 0.040 Uiso 1 1 calc R U . . .
H19B H -0.175632 0.441377 0.725117 0.040 Uiso 1 1 calc R U . . .
C20 C -0.19250(17) 0.31294(12) 0.71611(8) 0.0344(4) Uani 1 1 d . . . . .
H20A H -0.273845 0.305764 0.743529 0.041 Uiso 1 1 calc R U . . .
H20B H -0.211017 0.329218 0.676072 0.041 Uiso 1 1 calc R U . . .
C21 C -0.17279(18) 0.15992(12) 0.71014(8) 0.0365(4) Uani 1 1 d . . . . .
H21A H -0.199117 0.173534 0.671525 0.044 Uiso 1 1 calc R U . . .
H21B H -0.249284 0.148903 0.740253 0.044 Uiso 1 1 calc R U . . .
C22 C -0.08094(19) 0.08008(12) 0.71207(8) 0.0367(4) Uani 1 1 d . . . . .
H22A H -0.117434 0.030585 0.701035 0.044 Uiso 1 1 calc R U . . .
H22B H -0.001699 0.092628 0.684121 0.044 Uiso 1 1 calc R U . . .
C23 C 0.3092(2) 0.16500(14) 0.71900(10) 0.0480(5) Uani 1 1 d D U . . .
H23A H 0.301101 0.162235 0.678373 0.058 Uiso 0.778(8) 1 calc R U P B 1
H23B H 0.286781 0.108143 0.743325 0.058 Uiso 0.778(8) 1 calc R U P B 1
H23C H 0.326017 0.173165 0.675855 0.058 Uiso 0.222(8) 1 calc R U P B 2
H23D H 0.273659 0.107389 0.734273 0.058 Uiso 0.222(8) 1 calc R U P B 2
C26 C 0.29968(16) 0.29491(12) 0.75839(8) 0.0344(4) Uani 1 1 d D U . . .
H26A H 0.254447 0.316488 0.794554 0.041 Uiso 0.778(8) 1 calc R U P B 1
H26B H 0.317952 0.346287 0.727586 0.041 Uiso 0.778(8) 1 calc R U P B 1
H26C H 0.287397 0.287383 0.801465 0.041 Uiso 0.222(8) 1 calc R U P B 2
H26D H 0.273924 0.357038 0.743673 0.041 Uiso 0.222(8) 1 calc R U P B 2
O12 O -0.2065(3) 0.1875(2) 0.90268(14) 0.0395(7) Uani 0.785(7) 1 d D U P C 1
C24 C 0.4439(4) 0.1816(3) 0.72149(19) 0.0522(10) Uani 0.778(8) 1 d D U P B 1
H24A H 0.486341 0.212765 0.683835 0.063 Uiso 0.778(8) 1 calc R U P B 1
H24B H 0.494807 0.125796 0.732252 0.063 Uiso 0.778(8) 1 calc R U P B 1
C25 C 0.4224(2) 0.2393(2) 0.76892(15) 0.0449(8) Uani 0.778(8) 1 d D U P B 1
H25A H 0.493454 0.276879 0.764459 0.054 Uiso 0.778(8) 1 calc R U P B 1
H25B H 0.411579 0.203368 0.808180 0.054 Uiso 0.778(8) 1 calc R U P B 1
C27 C -0.3259(4) 0.2103(3) 0.8819(2) 0.0622(12) Uani 0.785(7) 1 d D U P C 1
H27A H -0.314609 0.203191 0.840344 0.075 Uiso 0.785(7) 1 calc R U P C 1
H27B H -0.355567 0.272537 0.885439 0.075 Uiso 0.785(7) 1 calc R U P C 1
C28 C -0.4194(4) 0.1516(3) 0.9171(2) 0.0493(10) Uani 0.785(7) 1 d D U P C 1
H28A H -0.467301 0.128230 0.892078 0.059 Uiso 0.785(7) 1 calc R U P C 1
H28B H -0.479880 0.183066 0.945396 0.059 Uiso 0.785(7) 1 calc R U P C 1
C29 C -0.3404(4) 0.0774(3) 0.9485(3) 0.0438(10) Uani 0.785(7) 1 d D U P C 1
H29A H -0.386733 0.054870 0.987726 0.053 Uiso 0.785(7) 1 calc R U P C 1
H29B H -0.316343 0.027865 0.925816 0.053 Uiso 0.785(7) 1 calc R U P C 1
C30 C -0.2262(2) 0.12167(18) 0.95257(11) 0.0321(6) Uani 0.785(7) 1 d D U P C 1
H30A H -0.241092 0.148713 0.988616 0.038 Uiso 0.785(7) 1 calc R U P C 1
H30B H -0.151140 0.078377 0.953030 0.038 Uiso 0.785(7) 1 calc R U P C 1
O12A O -0.2160(11) 0.1699(8) 0.8899(6) 0.051(3) Uani 0.215(7) 1 d D U P C 2
C24A C 0.4268(12) 0.1720(9) 0.7425(7) 0.051(3) Uani 0.222(8) 1 d D U P B 2
H24C H 0.502523 0.143137 0.720004 0.061 Uiso 0.222(8) 1 calc R U P B 2
H24D H 0.418470 0.145800 0.784167 0.061 Uiso 0.222(8) 1 calc R U P B 2
C25A C 0.4324(8) 0.2725(7) 0.7340(7) 0.054(3) Uani 0.222(8) 1 d D U P B 2
H25C H 0.491496 0.290004 0.756501 0.065 Uiso 0.222(8) 1 calc R U P B 2
H25D H 0.454639 0.298170 0.692430 0.065 Uiso 0.222(8) 1 calc R U P B 2
C27A C -0.3306(11) 0.2271(7) 0.9024(5) 0.0289(19) Uani 0.215(7) 1 d D U P C 2
H27C H -0.319434 0.266227 0.929904 0.035 Uiso 0.215(7) 1 calc R U P C 2
H27D H -0.348246 0.264665 0.866047 0.035 Uiso 0.215(7) 1 calc R U P C 2
C28A C -0.4328(14) 0.1757(10) 0.9270(8) 0.046(3) Uani 0.215(7) 1 d D U P C 2
H28C H -0.480702 0.166896 0.897012 0.055 Uiso 0.215(7) 1 calc R U P C 2
H28D H -0.491220 0.203421 0.957868 0.055 Uiso 0.215(7) 1 calc R U P C 2
C29A C -0.3692(14) 0.0901(14) 0.9520(12) 0.043(3) Uani 0.215(7) 1 d D U P C 2
H29C H -0.384004 0.084152 0.995099 0.051 Uiso 0.215(7) 1 calc R U P C 2
H29D H -0.404365 0.039933 0.941162 0.051 Uiso 0.215(7) 1 calc R U P C 2
C30A C -0.2313(12) 0.0898(10) 0.9285(8) 0.070(3) Uani 0.215(7) 1 d D U P C 2
H30C H -0.182488 0.086497 0.960276 0.083 Uiso 0.215(7) 1 calc R U P C 2
H30D H -0.202077 0.038726 0.907566 0.083 Uiso 0.215(7) 1 calc R U P C 2
Si1 Si 0.61396(3) 0.06777(2) 0.48566(2) 0.01711(9) Uani 1 1 d D . . . .
N1 N 0.500000 0.000000 0.500000 0.0197(3) Uani 1 2 d S . P D .
C34 C 0.63807(16) 0.26251(10) 0.46349(8) 0.0312(4) Uani 1 1 d D . . . .
H34A H 0.715280 0.248611 0.480489 0.047 Uiso 0.514(2) 1 calc R U P D 1
H34B H 0.597814 0.319963 0.472423 0.047 Uiso 0.514(2) 1 calc R U P D 1
H34C H 0.659902 0.264613 0.421126 0.047 Uiso 0.514(2) 1 calc R U P D 1
H34D H 0.658784 0.261611 0.502162 0.047 Uiso 0.486(2) 1 calc R U P D 2
H34E H 0.599059 0.321006 0.450066 0.047 Uiso 0.486(2) 1 calc R U P D 2
H34F H 0.715761 0.249552 0.436043 0.047 Uiso 0.486(2) 1 calc R U P D 2
C31A C 0.5455(5) 0.1906(3) 0.4894(2) 0.0226(10) Uani 0.514(2) 1 d D . P D 1
C32A C 0.5002(3) 0.20694(19) 0.55278(14) 0.0275(7) Uani 0.514(2) 1 d D . P D 1
H32A H 0.446959 0.160206 0.574130 0.041 Uiso 0.514(2) 1 calc R U P D 1
H32B H 0.450934 0.264312 0.553103 0.041 Uiso 0.514(2) 1 calc R U P D 1
H32C H 0.573856 0.206719 0.571465 0.041 Uiso 0.514(2) 1 calc R U P D 1
C33A C 0.4272(3) 0.20929(19) 0.46073(15) 0.0281(7) Uani 0.514(2) 1 d D . P D 1
H33A H 0.451383 0.205056 0.419117 0.042 Uiso 0.514(2) 1 calc R U P D 1
H33B H 0.388631 0.268826 0.465496 0.042 Uiso 0.514(2) 1 calc R U P D 1
H33C H 0.366114 0.165946 0.479281 0.042 Uiso 0.514(2) 1 calc R U P D 1
C35 C 0.7272(8) 0.0379(5) 0.5449(3) 0.0182(13) Uani 0.514(2) 1 d D . P D 1
C36 C 0.6557(3) 0.01984(19) 0.60801(12) 0.0236(6) Uani 0.514(2) 1 d D . P D 1
H36A H 0.599594 -0.027372 0.611634 0.035 Uiso 0.514(2) 1 calc R U P D 1
H36B H 0.605119 0.073654 0.618196 0.035 Uiso 0.514(2) 1 calc R U P D 1
H36C H 0.716791 0.001750 0.634429 0.035 Uiso 0.514(2) 1 calc R U P D 1
C37 C 0.8125(3) -0.04854(19) 0.53627(14) 0.0242(6) Uani 0.514(2) 1 d D . P D 1
H37A H 0.859454 -0.065525 0.568584 0.036 Uiso 0.514(2) 1 calc R U P D 1
H37B H 0.872459 -0.038906 0.499405 0.036 Uiso 0.514(2) 1 calc R U P D 1
H37C H 0.759443 -0.095733 0.535358 0.036 Uiso 0.514(2) 1 calc R U P D 1
C38 C 0.8187(12) 0.1080(9) 0.5449(7) 0.0233(19) Uani 0.514(2) 1 d D . P D 1
H38A H 0.769760 0.162315 0.555163 0.035 Uiso 0.514(2) 1 calc R U P D 1
H38B H 0.870497 0.120489 0.505984 0.035 Uiso 0.514(2) 1 calc R U P D 1
H38C H 0.874047 0.085764 0.573433 0.035 Uiso 0.514(2) 1 calc R U P D 1
C39 C 0.7166(9) 0.0574(6) 0.4097(4) 0.0232(17) Uani 0.514(2) 1 d D . P D 1
C40 C 0.6371(3) 0.1017(2) 0.36400(13) 0.0282(7) Uani 0.514(2) 1 d D . P D 1
H40A H 0.554832 0.076555 0.372268 0.042 Uiso 0.514(2) 1 calc R U P D 1
H40B H 0.681636 0.091703 0.325154 0.042 Uiso 0.514(2) 1 calc R U P D 1
H40C H 0.623998 0.165321 0.365346 0.042 Uiso 0.514(2) 1 calc R U P D 1
C41 C 0.7428(3) -0.03879(19) 0.40140(13) 0.0245(6) Uani 0.514(2) 1 d D . P D 1
H41A H 0.798510 -0.069199 0.428042 0.037 Uiso 0.514(2) 1 calc R U P D 1
H41B H 0.784045 -0.042501 0.361079 0.037 Uiso 0.514(2) 1 calc R U P D 1
H41C H 0.662641 -0.066792 0.409757 0.037 Uiso 0.514(2) 1 calc R U P D 1
C42 C 0.8435(13) 0.0994(10) 0.3941(8) 0.032(2) Uani 0.514(2) 1 d D . P D 1
H42A H 0.830620 0.160052 0.402735 0.048 Uiso 0.514(2) 1 calc R U P D 1
H42B H 0.877452 0.099989 0.352549 0.048 Uiso 0.514(2) 1 calc R U P D 1
H42C H 0.903682 0.064990 0.417203 0.048 Uiso 0.514(2) 1 calc R U P D 1
C31 C 0.5472(5) 0.1942(4) 0.4669(2) 0.0213(11) Uani 0.486(2) 1 d D . P D 2
C32 C 0.4256(3) 0.2137(2) 0.50994(15) 0.0261(7) Uani 0.486(2) 1 d D . P D 2
H32D H 0.362826 0.173137 0.508599 0.039 Uiso 0.486(2) 1 calc R U P D 2
H32E H 0.391467 0.274705 0.499308 0.039 Uiso 0.486(2) 1 calc R U P D 2
H32F H 0.444720 0.205811 0.549444 0.039 Uiso 0.486(2) 1 calc R U P D 2
C33 C 0.5079(3) 0.2125(2) 0.40617(14) 0.0257(7) Uani 0.486(2) 1 d D . P D 2
H33D H 0.583819 0.210133 0.375892 0.039 Uiso 0.486(2) 1 calc R U P D 2
H33E H 0.462544 0.271227 0.400790 0.039 Uiso 0.486(2) 1 calc R U P D 2
H33F H 0.452446 0.167827 0.403337 0.039 Uiso 0.486(2) 1 calc R U P D 2
C35A C 0.7082(9) 0.0596(5) 0.5493(4) 0.0239(17) Uani 0.486(2) 1 d D . P D 2
C36A C 0.6218(3) 0.1013(2) 0.59887(14) 0.0292(7) Uani 0.486(2) 1 d D . P D 2
H36D H 0.613472 0.165627 0.587848 0.044 Uiso 0.486(2) 1 calc R U P D 2
H36E H 0.658809 0.086282 0.634365 0.044 Uiso 0.486(2) 1 calc R U P D 2
H36F H 0.537892 0.078631 0.606027 0.044 Uiso 0.486(2) 1 calc R U P D 2
C37A C 0.7315(3) -0.0383(2) 0.57421(15) 0.0286(8) Uani 0.486(2) 1 d D . P D 2
H37D H 0.650762 -0.065594 0.584299 0.043 Uiso 0.486(2) 1 calc R U P D 2
H37E H 0.769389 -0.043241 0.609231 0.043 Uiso 0.486(2) 1 calc R U P D 2
H37F H 0.789306 -0.068430 0.545011 0.043 Uiso 0.486(2) 1 calc R U P D 2
C38A C 0.8351(12) 0.1021(10) 0.5344(7) 0.026(2) Uani 0.486(2) 1 d D . P D 2
H38D H 0.896009 0.068518 0.508175 0.038 Uiso 0.486(2) 1 calc R U P D 2
H38E H 0.867949 0.101618 0.570299 0.038 Uiso 0.486(2) 1 calc R U P D 2
H38F H 0.822155 0.163098 0.515235 0.038 Uiso 0.486(2) 1 calc R U P D 2
C39A C 0.7384(9) 0.0460(6) 0.4143(4) 0.0204(16) Uani 0.486(2) 1 d D . P D 2
C40A C 0.6719(3) 0.0288(2) 0.36515(13) 0.0256(7) Uani 0.486(2) 1 d D . P D 2
H40D H 0.612799 -0.016935 0.380713 0.038 Uiso 0.486(2) 1 calc R U P D 2
H40E H 0.735813 0.008950 0.333500 0.038 Uiso 0.486(2) 1 calc R U P D 2
H40F H 0.625268 0.083390 0.350175 0.038 Uiso 0.486(2) 1 calc R U P D 2
C41A C 0.8176(3) -0.0425(2) 0.42964(16) 0.0312(8) Uani 0.486(2) 1 d D . P D 2
H41D H 0.871903 -0.035242 0.457041 0.047 Uiso 0.486(2) 1 calc R U P D 2
H41E H 0.870531 -0.059386 0.394002 0.047 Uiso 0.486(2) 1 calc R U P D 2
H41F H 0.760423 -0.088610 0.447526 0.047 Uiso 0.486(2) 1 calc R U P D 2
C42A C 0.8350(12) 0.1148(10) 0.3889(8) 0.028(2) Uani 0.486(2) 1 d D . P D 2
H42D H 0.790834 0.170403 0.373810 0.042 Uiso 0.486(2) 1 calc R U P D 2
H42E H 0.896807 0.093132 0.357242 0.042 Uiso 0.486(2) 1 calc R U P D 2
H42F H 0.879121 0.124679 0.419559 0.042 Uiso 0.486(2) 1 calc R U P D 2
Si2 Si 0.38527(3) 0.24440(2) 0.17275(2) 0.01760(9) Uani 1 1 d . . . . .
Si3 Si 0.61299(3) 0.37895(2) 0.15093(2) 0.01655(9) Uani 1 1 d . . . . .
N2 N 0.50049(11) 0.31048(8) 0.16171(5) 0.0189(2) Uani 1 1 d . . . . .
C43 C 0.28061(14) 0.24491(10) 0.25096(7) 0.0242(3) Uani 1 1 d . . . . .
C44 C 0.15290(15) 0.20393(12) 0.26238(8) 0.0325(4) Uani 1 1 d . . . . .
H44A H 0.096549 0.239491 0.237818 0.049 Uiso 1 1 calc R U . . .
H44B H 0.113957 0.202512 0.303509 0.049 Uiso 1 1 calc R U . . .
H44C H 0.166739 0.143643 0.253108 0.049 Uiso 1 1 calc R U . . .
C45 C 0.25396(15) 0.33957(10) 0.26527(7) 0.0267(3) Uani 1 1 d . . . . .
H45A H 0.333863 0.367635 0.258158 0.040 Uiso 1 1 calc R U . . .
H45B H 0.214193 0.337846 0.306320 0.040 Uiso 1 1 calc R U . . .
H45C H 0.196843 0.373550 0.240468 0.040 Uiso 1 1 calc R U . . .
C46 C 0.35744(16) 0.19562(11) 0.29684(7) 0.0317(4) Uani 1 1 d . . . . .
H46A H 0.369363 0.132636 0.293483 0.047 Uiso 1 1 calc R U . . .
H46B H 0.311559 0.203259 0.335908 0.047 Uiso 1 1 calc R U . . .
H46C H 0.440349 0.219549 0.290361 0.047 Uiso 1 1 calc R U . . .
C47 C 0.45323(14) 0.12072(9) 0.16714(7) 0.0243(3) Uani 1 1 d . . . . .
C48 C 0.57042(15) 0.09772(10) 0.19687(8) 0.0295(3) Uani 1 1 d . . . . .
H48A H 0.632026 0.141671 0.180832 0.044 Uiso 1 1 calc R U . . .
H48B H 0.609140 0.039082 0.189769 0.044 Uiso 1 1 calc R U . . .
H48C H 0.544614 0.097768 0.238927 0.044 Uiso 1 1 calc R U . . .
C49 C 0.50193(15) 0.11023(10) 0.10289(7) 0.0286(3) Uani 1 1 d . . . . .
H49A H 0.429964 0.116234 0.082355 0.043 Uiso 1 1 calc R U . . .
H49B H 0.547282 0.051808 0.100791 0.043 Uiso 1 1 calc R U . . .
H49C H 0.559545 0.155950 0.084613 0.043 Uiso 1 1 calc R U . . .
C50 C 0.36147(16) 0.04846(10) 0.19293(8) 0.0328(4) Uani 1 1 d . . . . .
H50A H 0.338778 0.046714 0.235250 0.049 Uiso 1 1 calc R U . . .
H50B H 0.402622 -0.008948 0.184346 0.049 Uiso 1 1 calc R U . . .
H50C H 0.284638 0.061646 0.175600 0.049 Uiso 1 1 calc R U . . .
C51 C 0.27195(13) 0.27864(10) 0.11502(6) 0.0214(3) Uani 1 1 d . . . . .
C52 C 0.34829(14) 0.30372(10) 0.05335(7) 0.0249(3) Uani 1 1 d . . . . .
H52A H 0.405377 0.348641 0.053925 0.037 Uiso 1 1 calc R U . . .
H52B H 0.289915 0.327275 0.026363 0.037 Uiso 1 1 calc R U . . .
H52C H 0.398182 0.251217 0.040525 0.037 Uiso 1 1 calc R U . . .
C53 C 0.18170(15) 0.20966(11) 0.11182(7) 0.0283(3) Uani 1 1 d . . . . .
H53A H 0.231383 0.157131 0.098928 0.043 Uiso 1 1 calc R U . . .
H53B H 0.125635 0.234714 0.084057 0.043 Uiso 1 1 calc R U . . .
H53C H 0.130656 0.193243 0.150456 0.043 Uiso 1 1 calc R U . . .
C54 C 0.18789(14) 0.36324(10) 0.12810(7) 0.0269(3) Uani 1 1 d . . . . .
H54A H 0.129791 0.350403 0.165267 0.040 Uiso 1 1 calc R U . . .
H54B H 0.138868 0.383800 0.096830 0.040 Uiso 1 1 calc R U . . .
H54C H 0.241666 0.409212 0.130521 0.040 Uiso 1 1 calc R U . . .
C55 C 0.70185(14) 0.36375(10) 0.21799(6) 0.0235(3) Uani 1 1 d . . . . .
C56 C 0.72818(15) 0.26523(11) 0.24065(7) 0.0291(3) Uani 1 1 d . . . . .
H56A H 0.648841 0.236280 0.248889 0.044 Uiso 1 1 calc R U . . .
H56B H 0.763595 0.258821 0.276454 0.044 Uiso 1 1 calc R U . . .
H56C H 0.788892 0.237737 0.211067 0.044 Uiso 1 1 calc R U . . .
C57 C 0.61708(15) 0.40197(11) 0.26983(7) 0.0292(3) Uani 1 1 d . . . . .
H57A H 0.604989 0.466350 0.260022 0.044 Uiso 1 1 calc R U . . .
H57B H 0.657838 0.386739 0.304239 0.044 Uiso 1 1 calc R U . . .
H57C H 0.534558 0.377107 0.278153 0.044 Uiso 1 1 calc R U . . .
C58 C 0.82869(15) 0.40619(12) 0.20678(7) 0.0308(4) Uani 1 1 d . . . . .
H58A H 0.889680 0.377636 0.177806 0.046 Uiso 1 1 calc R U . . .
H58B H 0.861830 0.398655 0.243244 0.046 Uiso 1 1 calc R U . . .
H58C H 0.815306 0.469295 0.192154 0.046 Uiso 1 1 calc R U . . .
C59 C 0.74200(14) 0.35899(10) 0.08182(6) 0.0215(3) Uani 1 1 d . . . . .
C60 C 0.82456(14) 0.27256(11) 0.09599(7) 0.0270(3) Uani 1 1 d . . . . .
H60A H 0.877568 0.280306 0.123794 0.041 Uiso 1 1 calc R U . . .
H60B H 0.878846 0.257711 0.060101 0.041 Uiso 1 1 calc R U . . .
H60C H 0.769720 0.224738 0.113072 0.041 Uiso 1 1 calc R U . . .
C61 C 0.83259(15) 0.43248(11) 0.05702(7) 0.0272(3) Uani 1 1 d . . . . .
H61A H 0.784291 0.486208 0.041863 0.041 Uiso 1 1 calc R U . . .
H61B H 0.897232 0.413208 0.025447 0.041 Uiso 1 1 calc R U . . .
H61C H 0.873780 0.444673 0.087993 0.041 Uiso 1 1 calc R U . . .
C62 C 0.67725(14) 0.34399(10) 0.03242(6) 0.0250(3) Uani 1 1 d . . . . .
H62A H 0.621391 0.295966 0.046513 0.037 Uiso 1 1 calc R U . . .
H62B H 0.741825 0.328235 -0.000270 0.037 Uiso 1 1 calc R U . . .
H62C H 0.627122 0.398189 0.019423 0.037 Uiso 1 1 calc R U . . .
C63 C 0.54386(14) 0.50307(9) 0.13798(6) 0.0218(3) Uani 1 1 d . . . . .
C64 C 0.50526(15) 0.52593(10) 0.07756(7) 0.0271(3) Uani 1 1 d . . . . .
H64A H 0.581330 0.525025 0.047273 0.041 Uiso 1 1 calc R U . . .
H64B H 0.460297 0.584900 0.073776 0.041 Uiso 1 1 calc R U . . .
H64C H 0.449552 0.482414 0.073113 0.041 Uiso 1 1 calc R U . . .
C65 C 0.63223(16) 0.57246(10) 0.14214(8) 0.0292(3) Uani 1 1 d . . . . .
H65A H 0.649134 0.565143 0.182003 0.044 Uiso 1 1 calc R U . . .
H65B H 0.591640 0.631734 0.132049 0.044 Uiso 1 1 calc R U . . .
H65C H 0.712283 0.564741 0.115011 0.044 Uiso 1 1 calc R U . . .
C66 C 0.42067(15) 0.51755(10) 0.18177(7) 0.0266(3) Uani 1 1 d . . . . .
H66A H 0.360575 0.475803 0.179162 0.040 Uiso 1 1 calc R U . . .
H66B H 0.383357 0.578089 0.172679 0.040 Uiso 1 1 calc R U . . .
H66C H 0.439658 0.507990 0.221359 0.040 Uiso 1 1 calc R U . . .

loop_
_atom_site_aniso_label
_atom_site_aniso_U_11
_atom_site_aniso_U_22
_atom_site_aniso_U_33
_atom_site_aniso_U_23
_atom_site_aniso_U_13
_atom_site_aniso_U_12
K1 0.0236(2) 0.0156(2) 0.0283(2) -0.00578(16) -0.00605(17) -0.00090(16)
O1 0.0259(5) 0.0160(5) 0.0306(6) -0.0037(4) -0.0048(4) -0.0021(4)
O2 0.0250(5) 0.0209(5) 0.0302(6) -0.0063(4) -0.0068(4) -0.0011(4)
O3 0.0276(5) 0.0205(5) 0.0281(6) -0.0087(4) -0.0047(4) -0.0008(4)
O4 0.0305(6) 0.0381(7) 0.0454(7) -0.0146(6) -0.0037(5) -0.0081(5)
C1 0.0363(9) 0.0203(7) 0.0326(8) -0.0024(6) -0.0083(7) 0.0020(6)
C2 0.0309(8) 0.0253(8) 0.0369(9) -0.0064(7) -0.0119(7) 0.0048(6)
C3 0.0334(8) 0.0268(8) 0.0304(8) -0.0075(6) -0.0103(7) -0.0051(6)
C4 0.0369(9) 0.0270(8) 0.0261(8) -0.0097(6) -0.0052(7) -0.0039(7)
C5 0.0296(8) 0.0172(7) 0.0375(9) -0.0126(6) -0.0024(7) -0.0005(6)
C6 0.0338(8) 0.0147(7) 0.0385(9) -0.0063(6) -0.0065(7) -0.0031(6)
C7 0.0678(14) 0.0294(9) 0.0476(11) -0.0165(8) -0.0123(10) -0.0020(9)
C10 0.0409(10) 0.0481(11) 0.0501(11) -0.0266(9) -0.0028(9) -0.0109(9)
C8 0.060(4) 0.071(5) 0.066(5) -0.030(4) 0.018(3) 0.013(3)
C9 0.038(2) 0.074(4) 0.078(4) -0.033(3) -0.015(2) -0.003(2)
C8A 0.040(3) 0.047(4) 0.068(6) -0.017(4) -0.015(4) 0.014(3)
C9A 0.033(3) 0.055(4) 0.053(4) -0.003(3) -0.008(2) -0.014(2)
K2 0.02386(16) 0.01670(15) 0.02763(17) -0.00458(12) -0.00598(12) -0.00135(11)
O5 0.0363(6) 0.0245(6) 0.0342(6) -0.0079(5) -0.0104(5) -0.0042(5)
O6 0.0294(6) 0.0160(5) 0.0363(6) -0.0041(4) -0.0094(5) -0.0020(4)
O7 0.0280(5) 0.0205(5) 0.0323(6) -0.0073(4) -0.0082(4) -0.0001(4)
O8 0.0261(5) 0.0198(5) 0.0273(5) -0.0086(4) -0.0007(4) 0.0002(4)
O9 0.0265(5) 0.0192(5) 0.0296(6) -0.0018(4) -0.0026(4) -0.0007(4)
O10 0.0297(6) 0.0264(6) 0.0328(6) -0.0041(5) -0.0094(5) -0.0033(4)
O11 0.0305(6) 0.0393(7) 0.0405(7) -0.0189(5) -0.0028(5) -0.0083(5)
C11 0.0410(10) 0.0211(8) 0.0471(10) -0.0142(7) -0.0118(8) -0.0021(7)
C12 0.0385(9) 0.0147(7) 0.0524(11) -0.0062(7) -0.0140(8) -0.0042(6)
C13 0.0316(8) 0.0195(7) 0.0372(9) -0.0005(6) -0.0081(7) 0.0024(6)
C14 0.0296(8) 0.0259(8) 0.0345(9) -0.0023(6) -0.0123(7) 0.0020(6)
C15 0.0346(8) 0.0278(8) 0.0268(8) -0.0076(6) -0.0095(6) -0.0057(6)
C16 0.0354(9) 0.0267(8) 0.0252(8) -0.0098(6) -0.0005(6) -0.0059(6)
C17 0.0305(8) 0.0193(7) 0.0387(9) -0.0112(6) -0.0011(7) 0.0019(6)
C18 0.0317(8) 0.0157(7) 0.0419(9) -0.0045(6) -0.0028(7) -0.0024(6)
C19 0.0382(9) 0.0259(8) 0.0305(8) 0.0022(6) -0.0037(7) 0.0026(7)
C20 0.0333(9) 0.0362(9) 0.0328(9) -0.0010(7) -0.0116(7) 0.0047(7)
C21 0.0398(10) 0.0373(9) 0.0385(9) -0.0063(7) -0.0182(8) -0.0096(8)
C22 0.0484(10) 0.0317(9) 0.0352(9) -0.0101(7) -0.0133(8) -0.0083(8)
C23 0.0605(12) 0.0388(10) 0.0471(11) -0.0227(9) -0.0013(9) -0.0038(9)
C26 0.0331(9) 0.0372(9) 0.0366(9) -0.0161(7) -0.0025(7) -0.0094(7)
O12 0.0320(10) 0.0394(13) 0.0402(13) 0.0061(10) -0.0011(9) -0.0018(9)
C24 0.0460(17) 0.060(2) 0.045(2) -0.0177(18) 0.0053(16) 0.0091(14)
C25 0.0321(13) 0.0629(19) 0.0415(17) -0.0139(15) -0.0068(11) -0.0015(12)
C27 0.0434(16) 0.061(2) 0.071(3) 0.025(2) -0.0149(19) 0.0018(16)
C28 0.0373(17) 0.050(2) 0.061(2) -0.0063(17) -0.0153(16) 0.0033(16)
C29 0.046(2) 0.0346(19) 0.050(2) 0.0019(16) -0.011(2) -0.0062(16)
C30 0.0311(11) 0.0310(13) 0.0312(12) -0.0003(9) -0.0046(9) 0.0016(9)
O12A 0.037(4) 0.043(4) 0.058(5) 0.011(4) 0.006(4) 0.004(3)
C24A 0.049(5) 0.054(5) 0.044(7) -0.017(5) 0.002(5) 0.018(4)
C25A 0.036(4) 0.055(5) 0.073(8) -0.021(5) 0.001(4) -0.009(3)
C27A 0.044(4) 0.023(3) 0.023(4) -0.009(3) -0.014(3) 0.008(3)
C28A 0.039(4) 0.043(5) 0.041(5) 0.001(4) 0.012(3) 0.015(4)
C29A 0.037(5) 0.038(5) 0.047(5) -0.003(4) 0.005(4) -0.001(4)
C30A 0.053(4) 0.050(5) 0.082(6) 0.022(4) 0.007(4) 0.012(4)
Si1 0.01621(18) 0.01402(18) 0.02162(19) -0.00414(14) -0.00247(14) -0.00281(14)
N1 0.0175(8) 0.0172(8) 0.0258(9) -0.0069(7) -0.0035(7) -0.0024(6)
C34 0.0323(8) 0.0171(7) 0.0427(9) 0.0007(6) -0.0054(7) -0.0064(6)
C31A 0.0236(18) 0.0143(16) 0.030(3) -0.004(2) -0.004(2) -0.0025(12)
C32A 0.0301(16) 0.0171(14) 0.0361(17) -0.0116(12) -0.0019(13) -0.0002(11)
C33A 0.0283(16) 0.0175(14) 0.0375(18) -0.0007(12) -0.0079(13) 0.0008(11)
C35 0.025(3) 0.015(3) 0.017(2) -0.0054(18) -0.0034(16) -0.008(2)
C36 0.0278(15) 0.0217(14) 0.0222(14) -0.0024(11) -0.0054(11) -0.0065(11)
C37 0.0201(14) 0.0217(14) 0.0320(16) -0.0039(12) -0.0098(12) 0.0012(11)
C38 0.023(4) 0.026(2) 0.021(5) -0.004(2) -0.002(3) -0.006(2)
C39 0.024(3) 0.022(3) 0.024(3) 0.0024(18) -0.0047(19) -0.008(2)
C40 0.0319(16) 0.0321(17) 0.0201(14) 0.0015(12) -0.0048(12) -0.0092(13)
C41 0.0238(15) 0.0247(15) 0.0249(14) -0.0084(11) 0.0014(12) -0.0034(11)
C42 0.034(3) 0.027(4) 0.036(4) -0.013(3) 0.002(2) -0.010(3)
C31 0.0243(19) 0.0160(18) 0.024(3) -0.008(2) -0.001(2) -0.0029(13)
C32 0.0275(16) 0.0167(14) 0.0334(18) -0.0060(12) -0.0032(13) 0.0003(12)
C33 0.0301(16) 0.0170(14) 0.0290(16) 0.0011(12) -0.0074(13) -0.0015(12)
C35A 0.031(3) 0.022(4) 0.023(2) -0.007(2) -0.006(2) -0.011(3)
C36A 0.0296(17) 0.0391(19) 0.0225(16) -0.0076(13) -0.0074(13) -0.0091(14)
C37A 0.0259(17) 0.0297(17) 0.0305(17) 0.0059(13) -0.0123(14) -0.0065(13)
C38A 0.017(3) 0.036(4) 0.025(6) 0.000(3) -0.003(3) -0.013(3)
C39A 0.023(3) 0.028(3) 0.012(2) -0.004(2) -0.0027(19) -0.006(2)
C40A 0.0270(16) 0.0276(17) 0.0220(15) -0.0095(12) 0.0030(12) -0.0051(13)
C41A 0.0260(17) 0.0255(17) 0.0360(18) -0.0035(14) 0.0055(15) 0.0032(13)
C42A 0.018(3) 0.031(5) 0.033(4) -0.008(3) 0.008(2) -0.011(3)
Si2 0.01620(18) 0.01457(18) 0.02094(19) -0.00069(14) -0.00227(14) -0.00152(13)
Si3 0.01605(18) 0.01632(18) 0.01681(18) -0.00168(13) -0.00210(13) -0.00198(13)
N2 0.0181(6) 0.0175(6) 0.0204(6) -0.0024(4) -0.0027(5) -0.0006(4)
C43 0.0215(7) 0.0235(7) 0.0244(7) 0.0000(6) 0.0014(6) -0.0031(6)
C44 0.0259(8) 0.0329(9) 0.0344(9) 0.0001(7) 0.0035(7) -0.0074(7)
C45 0.0271(8) 0.0262(8) 0.0244(7) -0.0040(6) 0.0005(6) 0.0003(6)
C46 0.0329(8) 0.0324(8) 0.0238(8) 0.0050(6) 0.0005(6) -0.0015(7)
C47 0.0226(7) 0.0142(6) 0.0338(8) -0.0007(6) -0.0023(6) -0.0008(5)
C48 0.0271(8) 0.0212(7) 0.0374(9) -0.0007(6) -0.0049(7) 0.0023(6)
C49 0.0278(8) 0.0189(7) 0.0387(9) -0.0075(6) -0.0034(7) -0.0001(6)
C50 0.0319(8) 0.0179(7) 0.0461(10) 0.0002(7) -0.0038(7) -0.0053(6)
C51 0.0184(7) 0.0201(7) 0.0265(7) -0.0030(6) -0.0055(6) -0.0032(5)
C52 0.0258(7) 0.0245(7) 0.0254(7) -0.0031(6) -0.0074(6) -0.0022(6)
C53 0.0228(7) 0.0282(8) 0.0360(9) -0.0064(7) -0.0065(6) -0.0062(6)
C54 0.0230(7) 0.0251(8) 0.0333(8) -0.0046(6) -0.0084(6) 0.0012(6)
C55 0.0215(7) 0.0286(8) 0.0211(7) -0.0012(6) -0.0059(6) -0.0060(6)
C56 0.0289(8) 0.0334(9) 0.0239(7) 0.0017(6) -0.0082(6) -0.0016(6)
C57 0.0307(8) 0.0367(9) 0.0220(7) -0.0056(6) -0.0061(6) -0.0059(7)
C58 0.0236(8) 0.0426(10) 0.0282(8) -0.0032(7) -0.0078(6) -0.0094(7)
C59 0.0209(7) 0.0224(7) 0.0201(7) -0.0029(5) 0.0003(5) -0.0039(6)
C60 0.0213(7) 0.0293(8) 0.0282(8) -0.0043(6) -0.0005(6) 0.0011(6)
C61 0.0254(8) 0.0298(8) 0.0247(7) -0.0040(6) 0.0030(6) -0.0078(6)
C62 0.0268(8) 0.0267(8) 0.0205(7) -0.0046(6) -0.0006(6) -0.0029(6)
C63 0.0246(7) 0.0166(7) 0.0244(7) -0.0030(5) -0.0033(6) -0.0039(5)
C64 0.0333(8) 0.0190(7) 0.0279(8) 0.0001(6) -0.0069(6) 0.0000(6)
C65 0.0330(8) 0.0193(7) 0.0362(9) -0.0065(6) -0.0040(7) -0.0063(6)
C66 0.0276(8) 0.0207(7) 0.0306(8) -0.0059(6) -0.0023(6) 0.0004(6)

loop_
_atom_type_symbol
_atom_type_description
_atom_type_scat_dispersion_real
_atom_type_scat_dispersion_imag
_atom_type_scat_source
C C 0.0181 0.0091 'International Tables Vol C Tables 4.2.6.8 and 6.1.1.4'
H H 0.0000 0.0000 'International Tables Vol C Tables 4.2.6.8 and 6.1.1.4'
K K 0.3868 1.0657 'International Tables Vol C Tables 4.2.6.8 and 6.1.1.4'
N N 0.0311 0.0180 'International Tables Vol C Tables 4.2.6.8 and 6.1.1.4'
O O 0.0492 0.0322 'International Tables Vol C Tables 4.2.6.8 and 6.1.1.4'
Si Si 0.2541 0.3302 'International Tables Vol C Tables 4.2.6.8 and 6.1.1.4'

loop_
_exptl_crystal_face_index_h
_exptl_crystal_face_index_k
_exptl_crystal_face_index_l
_exptl_crystal_face_perp_dist
-2 0 13 0.1288
1 -9 -3 0.1213
5 -1 12 0.2277
-4 7 1 0.1864
-2 -1 -1 0.2416
5 8 4 0.1730
1 0 0 0.1705
-1 1 -15 0.0890
-5 5 7 0.1748
3 7 13 0.1951
0 -8 6 0.1057
3 -7 6 0.1399
3 8 -5 0.1484
-3 7 -6 0.1557
-5 -3 -12 0.1939
3 -4 -11 0.1128
-3 -8 -10 0.1805
-1 -9 3 0.1214
0 -7 9 0.1013
-2 1 14 0.1286
-4 4 10 0.1595

loop_
_geom_angle_atom_site_label_1
_geom_angle_atom_site_label_2
_geom_angle_atom_site_label_3
_geom_angle
_geom_angle_site_symmetry_1
_geom_angle_site_symmetry_3
_geom_angle_publ_flag
O1 K1 O1 180.00(4) 2_766 . ?
O1 K1 O2 60.73(3) 2_766 2_766 ?
O1 K1 O2 119.27(3) . 2_766 ?
O1 K1 O2 60.73(3) . . ?
O1 K1 O2 119.27(3) 2_766 . ?
O1 K1 O3 61.44(3) . 2_766 ?
O1 K1 O3 61.44(3) 2_766 . ?
O1 K1 O3 118.57(3) . . ?
O1 K1 O3 118.56(3) 2_766 2_766 ?
O1 K1 O4 91.24(4) . 2_766 ?
O1 K1 O4 88.76(4) 2_766 2_766 ?
O1 K1 O4 88.76(4) . . ?
O1 K1 O4 91.24(4) 2_766 . ?
O2 K1 O2 180.0 2_766 . ?
O3 K1 O2 59.23(3) . . ?
O3 K1 O2 59.23(3) 2_766 2_766 ?
O3 K1 O2 120.77(3) 2_766 . ?
O3 K1 O2 120.77(3) . 2_766 ?
O3 K1 O3 180.0 . 2_766 ?
O4 K1 O2 82.43(3) 2_766 . ?
O4 K1 O2 97.57(4) . . ?
O4 K1 O2 97.57(4) 2_766 2_766 ?
O4 K1 O2 82.43(3) . 2_766 ?
O4 K1 O3 92.88(3) . 2_766 ?
O4 K1 O3 92.88(3) 2_766 . ?
O4 K1 O3 87.12(3) . . ?
O4 K1 O3 87.12(3) 2_766 2_766 ?
O4 K1 O4 180.0 . 2_766 ?
C1 O1 K1 115.21(9) . . ?
C1 O1 C6 110.96(12) . . ?
C6 O1 K1 113.50(9) . . ?
C2 O2 K1 113.57(9) . . ?
C2 O2 C3 112.45(12) . . ?
C3 O2 K1 116.03(9) . . ?
C4 O3 K1 116.59(9) . . ?
C4 O3 C5 112.32(12) . . ?
C5 O3 K1 113.42(8) . . ?
C7 O4 K1 119.66(11) . . ?
C10 O4 K1 114.73(11) . . ?
C10 O4 C7 108.87(14) . . ?
O1 C1 H1A 109.9 . . ?
O1 C1 H1B 109.9 . . ?
O1 C1 C2 108.99(13) . . ?
H1A C1 H1B 108.3 . . ?
C2 C1 H1A 109.9 . . ?
C2 C1 H1B 109.9 . . ?
O2 C2 C1 108.58(13) . . ?
O2 C2 H2A 110.0 . . ?
O2 C2 H2B 110.0 . . ?
C1 C2 H2A 110.0 . . ?
C1 C2 H2B 110.0 . . ?
H2A C2 H2B 108.4 . . ?
O2 C3 H3A 110.0 . . ?
O2 C3 H3B 110.0 . . ?
O2 C3 C4 108.46(13) . . ?
H3A C3 H3B 108.4 . . ?
C4 C3 H3A 110.0 . . ?
C4 C3 H3B 110.0 . . ?
O3 C4 C3 108.46(13) . . ?
O3 C4 H4A 110.0 . . ?
O3 C4 H4B 110.0 . . ?
C3 C4 H4A 110.0 . . ?
C3 C4 H4B 110.0 . . ?
H4A C4 H4B 108.4 . . ?
O3 C5 H5A 110.0 . . ?
O3 C5 H5B 110.0 . . ?
O3 C5 C6 108.64(12) . 2_766 ?
H5A C5 H5B 108.3 . . ?
C6 C5 H5A 110.0 2_766 . ?
C6 C5 H5B 110.0 2_766 . ?
O1 C6 C5 109.27(12) . 2_766 ?
O1 C6 H6A 109.8 . . ?
O1 C6 H6B 109.8 . . ?
C5 C6 H6A 109.8 2_766 . ?
C5 C6 H6B 109.8 2_766 . ?
H6A C6 H6B 108.3 . . ?
O4 C7 H7AA 110.5 . . ?
O4 C7 H7AB 110.5 . . ?
O4 C7 H7BC 110.8 . . ?
O4 C7 H7BD 110.8 . . ?
O4 C7 C8 106.2(4) . . ?
O4 C7 C8A 104.9(4) . . ?
H7AA C7 H7AB 108.7 . . ?
H7BC C7 H7BD 108.8 . . ?
C8 C7 H7AA 110.5 . . ?
C8 C7 H7AB 110.5 . . ?
C8A C7 H7BC 110.8 . . ?
C8A C7 H7BD 110.8 . . ?
O4 C10 H10A 110.8 . . ?
O4 C10 H10B 110.8 . . ?
O4 C10 H10C 110.3 . . ?
O4 C10 H10D 110.3 . . ?
O4 C10 C9 104.8(2) . . ?
O4 C10 C9A 107.0(3) . . ?
H10A C10 H10B 108.9 . . ?
H10C C10 H10D 108.6 . . ?
C9 C10 H10A 110.8 . . ?
C9 C10 H10B 110.8 . . ?
C9A C10 H10C 110.3 . . ?
C9A C10 H10D 110.3 . . ?
C7 C8 H8A 112.0 . . ?
C7 C8 H8B 112.0 . . ?
C7 C8 C9 98.9(5) . . ?
H8A C8 H8B 109.7 . . ?
C9 C8 H8A 112.0 . . ?
C9 C8 H8B 112.0 . . ?
C10 C9 C8 99.5(5) . . ?
C10 C9 H9A 111.9 . . ?
C10 C9 H9B 111.9 . . ?
C8 C9 H9A 111.9 . . ?
C8 C9 H9B 111.9 . . ?
H9A C9 H9B 109.6 . . ?
C7 C8A H8AA 111.3 . . ?
C7 C8A H8AB 111.3 . . ?
H8AA C8A H8AB 109.2 . . ?
C9A C8A C7 102.4(5) . . ?
C9A C8A H8AA 111.3 . . ?
C9A C8A H8AB 111.3 . . ?
C10 C9A C8A 99.4(6) . . ?
C10 C9A H9AA 111.9 . . ?
C10 C9A H9AB 111.9 . . ?
C8A C9A H9AA 111.9 . . ?
C8A C9A H9AB 111.9 . . ?
H9AA C9A H9AB 109.6 . . ?
O5 K2 O7 118.28(3) . . ?
O5 K2 O8 175.77(3) . . ?
O5 K2 O10 60.23(3) . . ?
O6 K2 O5 61.11(3) . . ?
O6 K2 O7 59.12(3) . . ?
O6 K2 O8 118.49(3) . . ?
O6 K2 O10 119.92(3) . . ?
O8 K2 O7 60.35(3) . . ?
O8 K2 O10 120.99(3) . . ?
O9 K2 O5 118.31(4) . . ?
O9 K2 O6 177.72(3) . . ?
O9 K2 O7 120.77(3) . . ?
O9 K2 O8 61.90(3) . . ?
O9 K2 O10 60.08(3) . . ?
O9 K2 O11 91.10(4) . . ?
O10 K2 O7 177.59(3) . . ?
O11 K2 O5 98.23(4) . . ?
O11 K2 O6 91.18(4) . . ?
O11 K2 O7 96.97(4) . . ?
O11 K2 O8 85.96(3) . . ?
O11 K2 O10 85.21(4) . . ?
O12 K2 O5 93.36(8) . . ?
O12 K2 O6 97.08(7) . . ?
O12 K2 O7 80.04(7) . . ?
O12 K2 O8 82.48(8) . . ?
O12 K2 O9 80.70(7) . . ?
O12 K2 O10 98.04(7) . . ?
O12 K2 O11 168.02(8) . . ?
O12A K2 O5 83.7(3) . . ?
O12A K2 O6 94.3(2) . . ?
O12A K2 O7 86.7(3) . . ?
O12A K2 O8 92.2(3) . . ?
O12A K2 O9 83.4(2) . . ?
O12A K2 O10 91.2(3) . . ?
O12A K2 O11 174.4(3) . . ?
C11 O5 K2 113.27(9) . . ?
C22 O5 K2 115.45(9) . . ?
C22 O5 C11 111.69(13) . . ?
C12 O6 K2 114.21(9) . . ?
C13 O6 K2 118.47(9) . . ?
C13 O6 C12 111.78(12) . . ?
C14 O7 K2 114.10(9) . . ?
C14 O7 C15 112.39(12) . . ?
C15 O7 K2 113.90(9) . . ?
C16 O8 K2 113.93(8) . . ?
C16 O8 C17 111.90(12) . . ?
C17 O8 K2 111.19(9) . . ?
C18 O9 K2 113.63(9) . . ?
C19 O9 K2 115.58(9) . . ?
C19 O9 C18 111.83(12) . . ?
C20 O10 K2 115.40(9) . . ?
C20 O10 C21 112.70(13) . . ?
C21 O10 K2 113.95(9) . . ?
C23 O11 K2 117.97(11) . . ?
C26 O11 K2 114.43(10) . . ?
C26 O11 C23 108.87(14) . . ?
O5 C11 H11A 109.9 . . ?
O5 C11 H11B 109.9 . . ?
O5 C11 C12 108.82(14) . . ?
H11A C11 H11B 108.3 . . ?
C12 C11 H11A 109.9 . . ?
C12 C11 H11B 109.9 . . ?
O6 C12 C11 108.74(13) . . ?
O6 C12 H12A 109.9 . . ?
O6 C12 H12B 109.9 . . ?
C11 C12 H12A 109.9 . . ?
C11 C12 H12B 109.9 . . ?
H12A C12 H12B 108.3 . . ?
O6 C13 H13A 110.0 . . ?
O6 C13 H13B 110.0 . . ?
O6 C13 C14 108.31(13) . . ?
H13A C13 H13B 108.4 . . ?
C14 C13 H13A 110.0 . . ?
C14 C13 H13B 110.0 . . ?
O7 C14 C13 108.40(13) . . ?
O7 C14 H14A 110.0 . . ?
O7 C14 H14B 110.0 . . ?
C13 C14 H14A 110.0 . . ?
C13 C14 H14B 110.0 . . ?
H14A C14 H14B 108.4 . . ?
O7 C15 H15A 110.0 . . ?
O7 C15 H15B 110.0 . . ?
O7 C15 C16 108.40(13) . . ?
H15A C15 H15B 108.4 . . ?
C16 C15 H15A 110.0 . . ?
C16 C15 H15B 110.0 . . ?
O8 C16 C15 108.99(12) . . ?
O8 C16 H16A 109.9 . . ?
O8 C16 H16B 109.9 . . ?
C15 C16 H16A 109.9 . . ?
C15 C16 H16B 109.9 . . ?
H16A C16 H16B 108.3 . . ?
O8 C17 H17A 109.9 . . ?
O8 C17 H17B 109.9 . . ?
O8 C17 C18 108.82(13) . . ?
H17A C17 H17B 108.3 . . ?
C18 C17 H17A 109.9 . . ?
C18 C17 H17B 109.9 . . ?
O9 C18 C17 108.94(13) . . ?
O9 C18 H18A 109.9 . . ?
O9 C18 H18B 109.9 . . ?
C17 C18 H18A 109.9 . . ?
C17 C18 H18B 109.9 . . ?
H18A C18 H18B 108.3 . . ?
O9 C19 H19A 110.0 . . ?
O9 C19 H19B 110.0 . . ?
O9 C19 C20 108.50(13) . . ?
H19A C19 H19B 108.4 . . ?
C20 C19 H19A 110.0 . . ?
C20 C19 H19B 110.0 . . ?
O10 C20 C19 108.69(13) . . ?
O10 C20 H20A 110.0 . . ?
O10 C20 H20B 110.0 . . ?
C19 C20 H20A 110.0 . . ?
C19 C20 H20B 110.0 . . ?
H20A C20 H20B 108.3 . . ?
O10 C21 H21A 109.9 . . ?
O10 C21 H21B 109.9 . . ?
O10 C21 C22 108.92(14) . . ?
H21A C21 H21B 108.3 . . ?
C22 C21 H21A 109.9 . . ?
C22 C21 H21B 109.9 . . ?
O5 C22 C21 108.83(14) . . ?
O5 C22 H22A 109.9 . . ?
O5 C22 H22B 109.9 . . ?
C21 C22 H22A 109.9 . . ?
C21 C22 H22B 109.9 . . ?
H22A C22 H22B 108.3 . . ?
O11 C23 H23A 110.1 . . ?
O11 C23 H23B 110.1 . . ?
O11 C23 H23C 111.4 . . ?
O11 C23 H23D 111.4 . . ?
O11 C23 C24 107.9(2) . . ?
O11 C23 C24A 102.0(6) . . ?
H23A C23 H23B 108.4 . . ?
H23C C23 H23D 109.2 . . ?
C24 C23 H23A 110.1 . . ?
C24 C23 H23B 110.1 . . ?
C24A C23 H23C 111.4 . . ?
C24A C23 H23D 111.4 . . ?
O11 C26 H26A 110.8 . . ?
O11 C26 H26B 110.8 . . ?
O11 C26 H26C 110.3 . . ?
O11 C26 H26D 110.3 . . ?
O11 C26 C25 104.95(17) . . ?
O11 C26 C25A 107.0(4) . . ?
H26A C26 H26B 108.8 . . ?
H26C C26 H26D 108.6 . . ?
C25 C26 H26A 110.8 . . ?
C25 C26 H26B 110.8 . . ?
C25A C26 H26C 110.3 . . ?
C25A C26 H26D 110.3 . . ?
C27 O12 K2 115.7(3) . . ?
C30 O12 K2 125.34(19) . . ?
C30 O12 C27 108.2(3) . . ?
C23 C24 H24A 111.4 . . ?
C23 C24 H24B 111.4 . . ?
C23 C24 C25 101.7(3) . . ?
H24A C24 H24B 109.3 . . ?
C25 C24 H24A 111.4 . . ?
C25 C24 H24B 111.4 . . ?
C26 C25 H25A 111.4 . . ?
C26 C25 H25B 111.4 . . ?
C24 C25 C26 102.1(2) . . ?
C24 C25 H25A 111.4 . . ?
C24 C25 H25B 111.4 . . ?
H25A C25 H25B 109.2 . . ?
O12 C27 H27A 110.0 . . ?
O12 C27 H27B 110.0 . . ?
O12 C27 C28 108.5(3) . . ?
H27A C27 H27B 108.4 . . ?
C28 C27 H27A 110.0 . . ?
C28 C27 H27B 110.0 . . ?
C27 C28 H28A 110.9 . . ?
C27 C28 H28B 110.9 . . ?
C27 C28 C29 104.3(3) . . ?
H28A C28 H28B 108.9 . . ?
C29 C28 H28A 110.9 . . ?
C29 C28 H28B 110.9 . . ?
C28 C29 H29A 111.2 . . ?
C28 C29 H29B 111.2 . . ?
H29A C29 H29B 109.1 . . ?
C30 C29 C28 102.8(3) . . ?
C30 C29 H29A 111.2 . . ?
C30 C29 H29B 111.2 . . ?
O12 C30 C29 106.4(3) . . ?
O12 C30 H30A 110.4 . . ?
O12 C30 H30B 110.4 . . ?
C29 C30 H30A 110.4 . . ?
C29 C30 H30B 110.4 . . ?
H30A C30 H30B 108.6 . . ?
C27A O12A K2 132.8(8) . . ?
C30A O12A K2 119.5(8) . . ?
C30A O12A C27A 107.5(10) . . ?
C23 C24A H24C 111.5 . . ?
C23 C24A H24D 111.5 . . ?
C23 C24A C25A 101.3(9) . . ?
H24C C24A H24D 109.3 . . ?
C25A C24A H24C 111.5 . . ?
C25A C24A H24D 111.5 . . ?
C26 C25A C24A 97.4(8) . . ?
C26 C25A H25C 112.3 . . ?
C26 C25A H25D 112.3 . . ?
C24A C25A H25C 112.3 . . ?
C24A C25A H25D 112.3 . . ?
H25C C25A H25D 109.9 . . ?
O12A C27A H27C 109.8 . . ?
O12A C27A H27D 109.8 . . ?
H27C C27A H27D 108.2 . . ?
C28A C27A O12A 109.5(10) . . ?
C28A C27A H27C 109.8 . . ?
C28A C27A H27D 109.8 . . ?
C27A C28A H28C 111.1 . . ?
C27A C28A H28D 111.1 . . ?
C27A C28A C29A 103.1(13) . . ?
H28C C28A H28D 109.1 . . ?
C29A C28A H28C 111.1 . . ?
C29A C28A H28D 111.1 . . ?
C28A C29A H29C 110.0 . . ?
C28A C29A H29D 110.0 . . ?
H29C C29A H29D 108.4 . . ?
C30A C29A C28A 108.3(14) . . ?
C30A C29A H29C 110.0 . . ?
C30A C29A H29D 110.0 . . ?
O12A C30A C29A 105.4(12) . . ?
O12A C30A H30C 110.7 . . ?
O12A C30A H30D 110.7 . . ?
C29A C30A H30C 110.7 . . ?
C29A C30A H30D 110.7 . . ?
H30C C30A H30D 108.8 . . ?
N1 Si1 C31A 111.55(16) . . ?
N1 Si1 C35 110.5(3) . . ?
N1 Si1 C39 110.1(3) . . ?
N1 Si1 C31 111.93(17) . . ?
N1 Si1 C35A 113.3(3) . . ?
N1 Si1 C39A 111.6(3) . . ?
C31A Si1 C35 106.1(2) . . ?
C39 Si1 C31A 110.6(3) . . ?
C39 Si1 C35 108.0(4) . . ?
C35A Si1 C31 107.8(3) . . ?
C35A Si1 C39A 107.7(4) . . ?
C39A Si1 C31 104.0(3) . . ?
Si1 N1 Si1 180.0 . 2_656 ?
H34A C34 H34B 109.5 . . ?
H34A C34 H34C 109.5 . . ?
H34B C34 H34C 109.5 . . ?
H34D C34 H34E 109.5 . . ?
H34D C34 H34F 109.5 . . ?
H34E C34 H34F 109.5 . . ?
C31A C34 H34A 109.5 . . ?
C31A C34 H34B 109.5 . . ?
C31A C34 H34C 109.5 . . ?
C31 C34 H34D 109.5 . . ?
C31 C34 H34E 109.5 . . ?
C31 C34 H34F 109.5 . . ?
C34 C31A Si1 116.5(3) . . ?
C32A C31A Si1 111.6(3) . . ?
C32A C31A C34 103.5(3) . . ?
C33A C31A Si1 109.3(3) . . ?
C33A C31A C34 109.8(3) . . ?
C33A C31A C32A 105.6(4) . . ?
C31A C32A H32A 109.5 . . ?
C31A C32A H32B 109.5 . . ?
C31A C32A H32C 109.5 . . ?
H32A C32A H32B 109.5 . . ?
H32A C32A H32C 109.5 . . ?
H32B C32A H32C 109.5 . . ?
C31A C33A H33A 109.5 . . ?
C31A C33A H33B 109.5 . . ?
C31A C33A H33C 109.5 . . ?
H33A C33A H33B 109.5 . . ?
H33A C33A H33C 109.5 . . ?
H33B C33A H33C 109.5 . . ?
C36 C35 Si1 113.9(5) . . ?
C36 C35 C37 104.4(5) . . ?
C36 C35 C38 105.3(7) . . ?
C37 C35 Si1 111.2(4) . . ?
C38 C35 Si1 115.5(8) . . ?
C38 C35 C37 105.6(7) . . ?
C35 C36 H36A 109.5 . . ?
C35 C36 H36B 109.5 . . ?
C35 C36 H36C 109.5 . . ?
H36A C36 H36B 109.5 . . ?
H36A C36 H36C 109.5 . . ?
H36B C36 H36C 109.5 . . ?
C35 C37 H37A 109.5 . . ?
C35 C37 H37B 109.5 . . ?
C35 C37 H37C 109.5 . . ?
H37A C37 H37B 109.5 . . ?
H37A C37 H37C 109.5 . . ?
H37B C37 H37C 109.5 . . ?
C35 C38 H38A 109.5 . . ?
C35 C38 H38B 109.5 . . ?
C35 C38 H38C 109.5 . . ?
H38A C38 H38B 109.5 . . ?
H38A C38 H38C 109.5 . . ?
H38B C38 H38C 109.5 . . ?
C40 C39 Si1 107.0(5) . . ?
C40 C39 C42 106.8(8) . . ?
C41 C39 Si1 110.5(5) . . ?
C41 C39 C40 106.4(6) . . ?
C41 C39 C42 107.8(8) . . ?
C42 C39 Si1 117.7(9) . . ?
C39 C40 H40A 109.5 . . ?
C39 C40 H40B 109.5 . . ?
C39 C40 H40C 109.5 . . ?
H40A C40 H40B 109.5 . . ?
H40A C40 H40C 109.5 . . ?
H40B C40 H40C 109.5 . . ?
C39 C41 H41A 109.5 . . ?
C39 C41 H41B 109.5 . . ?
C39 C41 H41C 109.5 . . ?
H41A C41 H41B 109.5 . . ?
H41A C41 H41C 109.5 . . ?
H41B C41 H41C 109.5 . . ?
C39 C42 H42A 109.5 . . ?
C39 C42 H42B 109.5 . . ?
C39 C42 H42C 109.5 . . ?
H42A C42 H42B 109.5 . . ?
H42A C42 H42C 109.5 . . ?
H42B C42 H42C 109.5 . . ?
C34 C31 Si1 116.3(3) . . ?
C34 C31 C32 109.8(3) . . ?
C34 C31 C33 103.7(3) . . ?
C32 C31 Si1 110.0(3) . . ?
C32 C31 C33 105.2(4) . . ?
C33 C31 Si1 111.1(3) . . ?
C31 C32 H32D 109.5 . . ?
C31 C32 H32E 109.5 . . ?
C31 C32 H32F 109.5 . . ?
H32D C32 H32E 109.5 . . ?
H32D C32 H32F 109.5 . . ?
H32E C32 H32F 109.5 . . ?
C31 C33 H33D 109.5 . . ?
C31 C33 H33E 109.5 . . ?
C31 C33 H33F 109.5 . . ?
H33D C33 H33E 109.5 . . ?
H33D C33 H33F 109.5 . . ?
H33E C33 H33F 109.5 . . ?
C36A C35A Si1 107.9(5) . . ?
C37A C35A Si1 108.4(5) . . ?
C37A C35A C36A 105.3(6) . . ?
C38A C35A Si1 116.5(9) . . ?
C38A C35A C36A 109.1(7) . . ?
C38A C35A C37A 109.0(9) . . ?
C35A C36A H36D 109.5 . . ?
C35A C36A H36E 109.5 . . ?
C35A C36A H36F 109.5 . . ?
H36D C36A H36E 109.5 . . ?
H36D C36A H36F 109.5 . . ?
H36E C36A H36F 109.5 . . ?
C35A C37A H37D 109.5 . . ?
C35A C37A H37E 109.5 . . ?
C35A C37A H37F 109.5 . . ?
H37D C37A H37E 109.5 . . ?
H37D C37A H37F 109.5 . . ?
H37E C37A H37F 109.5 . . ?
C35A C38A H38D 109.5 . . ?
C35A C38A H38E 109.5 . . ?
C35A C38A H38F 109.5 . . ?
H38D C38A H38E 109.5 . . ?
H38D C38A H38F 109.5 . . ?
H38E C38A H38F 109.5 . . ?
C40A C39A Si1 111.9(5) . . ?
C40A C39A C41A 103.8(6) . . ?
C41A C39A Si1 107.7(5) . . ?
C42A C39A Si1 117.4(8) . . ?
C42A C39A C40A 109.1(9) . . ?
C42A C39A C41A 105.9(8) . . ?
C39A C40A H40D 109.5 . . ?
C39A C40A H40E 109.5 . . ?
C39A C40A H40F 109.5 . . ?
H40D C40A H40E 109.5 . . ?
H40D C40A H40F 109.5 . . ?
H40E C40A H40F 109.5 . . ?
C39A C41A H41D 109.5 . . ?
C39A C41A H41E 109.5 . . ?
C39A C41A H41F 109.5 . . ?
H41D C41A H41E 109.5 . . ?
H41D C41A H41F 109.5 . . ?
H41E C41A H41F 109.5 . . ?
C39A C42A H42D 109.5 . . ?
C39A C42A H42E 109.5 . . ?
C39A C42A H42F 109.5 . . ?
H42D C42A H42E 109.5 . . ?
H42D C42A H42F 109.5 . . ?
H42E C42A H42F 109.5 . . ?
N2 Si2 C43 111.33(6) . . ?
N2 Si2 C47 111.29(6) . . ?
N2 Si2 C51 111.96(6) . . ?
C43 Si2 C47 107.22(6) . . ?
C51 Si2 C43 107.72(6) . . ?
C51 Si2 C47 107.07(7) . . ?
N2 Si3 C55 111.81(6) . . ?
N2 Si3 C59 111.03(6) . . ?
N2 Si3 C63 111.51(6) . . ?
C55 Si3 C59 107.18(6) . . ?
C63 Si3 C55 107.64(6) . . ?
C63 Si3 C59 107.44(6) . . ?
Si2 N2 Si3 178.44(8) . . ?
C44 C43 Si2 117.04(11) . . ?
C44 C43 C45 107.58(13) . . ?
C44 C43 C46 107.36(13) . . ?
C45 C43 Si2 110.50(10) . . ?
C45 C43 C46 104.70(13) . . ?
C46 C43 Si2 108.93(10) . . ?
C43 C44 H44A 109.5 . . ?
C43 C44 H44B 109.5 . . ?
C43 C44 H44C 109.5 . . ?
H44A C44 H44B 109.5 . . ?
H44A C44 H44C 109.5 . . ?
H44B C44 H44C 109.5 . . ?
C43 C45 H45A 109.5 . . ?
C43 C45 H45B 109.5 . . ?
C43 C45 H45C 109.5 . . ?
H45A C45 H45B 109.5 . . ?
H45A C45 H45C 109.5 . . ?
H45B C45 H45C 109.5 . . ?
C43 C46 H46A 109.5 . . ?
C43 C46 H46B 109.5 . . ?
C43 C46 H46C 109.5 . . ?
H46A C46 H46B 109.5 . . ?
H46A C46 H46C 109.5 . . ?
H46B C46 H46C 109.5 . . ?
C48 C47 Si2 110.26(10) . . ?
C48 C47 C50 107.15(13) . . ?
C49 C47 Si2 109.92(10) . . ?
C49 C47 C48 105.11(12) . . ?
C49 C47 C50 106.92(13) . . ?
C50 C47 Si2 116.80(11) . . ?
C47 C48 H48A 109.5 . . ?
C47 C48 H48B 109.5 . . ?
C47 C48 H48C 109.5 . . ?
H48A C48 H48B 109.5 . . ?
H48A C48 H48C 109.5 . . ?
H48B C48 H48C 109.5 . . ?
C47 C49 H49A 109.5 . . ?
C47 C49 H49B 109.5 . . ?
C47 C49 H49C 109.5 . . ?
H49A C49 H49B 109.5 . . ?
H49A C49 H49C 109.5 . . ?
H49B C49 H49C 109.5 . . ?
C47 C50 H50A 109.5 . . ?
C47 C50 H50B 109.5 . . ?
C47 C50 H50C 109.5 . . ?
H50A C50 H50B 109.5 . . ?
H50A C50 H50C 109.5 . . ?
H50B C50 H50C 109.5 . . ?
C52 C51 Si2 111.06(10) . . ?
C52 C51 C53 107.70(12) . . ?
C52 C51 C54 104.92(12) . . ?
C53 C51 Si2 116.04(10) . . ?
C53 C51 C54 106.64(12) . . ?
C54 C51 Si2 109.81(10) . . ?
C51 C52 H52A 109.5 . . ?
C51 C52 H52B 109.5 . . ?
C51 C52 H52C 109.5 . . ?
H52A C52 H52B 109.5 . . ?
H52A C52 H52C 109.5 . . ?
H52B C52 H52C 109.5 . . ?
C51 C53 H53A 109.5 . . ?
C51 C53 H53B 109.5 . . ?
C51 C53 H53C 109.5 . . ?
H53A C53 H53B 109.5 . . ?
H53A C53 H53C 109.5 . . ?
H53B C53 H53C 109.5 . . ?
C51 C54 H54A 109.5 . . ?
C51 C54 H54B 109.5 . . ?
C51 C54 H54C 109.5 . . ?
H54A C54 H54B 109.5 . . ?
H54A C54 H54C 109.5 . . ?
H54B C54 H54C 109.5 . . ?
C56 C55 Si3 110.49(10) . . ?
C56 C55 C57 105.03(13) . . ?
C56 C55 C58 107.32(13) . . ?
C57 C55 Si3 110.68(10) . . ?
C58 C55 Si3 115.90(10) . . ?
C58 C55 C57 106.79(13) . . ?
C55 C56 H56A 109.5 . . ?
C55 C56 H56B 109.5 . . ?
C55 C56 H56C 109.5 . . ?
H56A C56 H56B 109.5 . . ?
H56A C56 H56C 109.5 . . ?
H56B C56 H56C 109.5 . . ?
C55 C57 H57A 109.5 . . ?
C55 C57 H57B 109.5 . . ?
C55 C57 H57C 109.5 . . ?
H57A C57 H57B 109.5 . . ?
H57A C57 H57C 109.5 . . ?
H57B C57 H57C 109.5 . . ?
C55 C58 H58A 109.5 . . ?
C55 C58 H58B 109.5 . . ?
C55 C58 H58C 109.5 . . ?
H58A C58 H58B 109.5 . . ?
H58A C58 H58C 109.5 . . ?
H58B C58 H58C 109.5 . . ?
C60 C59 Si3 109.68(10) . . ?
C60 C59 C61 107.34(12) . . ?
C61 C59 Si3 116.53(10) . . ?
C62 C59 Si3 109.91(10) . . ?
C62 C59 C60 105.13(12) . . ?
C62 C59 C61 107.61(12) . . ?
C59 C60 H60A 109.5 . . ?
C59 C60 H60B 109.5 . . ?
C59 C60 H60C 109.5 . . ?
H60A C60 H60B 109.5 . . ?
H60A C60 H60C 109.5 . . ?
H60B C60 H60C 109.5 . . ?
C59 C61 H61A 109.5 . . ?
C59 C61 H61B 109.5 . . ?
C59 C61 H61C 109.5 . . ?
H61A C61 H61B 109.5 . . ?
H61A C61 H61C 109.5 . . ?
H61B C61 H61C 109.5 . . ?
C59 C62 H62A 109.5 . . ?
C59 C62 H62B 109.5 . . ?
C59 C62 H62C 109.5 . . ?
H62A C62 H62B 109.5 . . ?
H62A C62 H62C 109.5 . . ?
H62B C62 H62C 109.5 . . ?
C64 C63 Si3 110.26(10) . . ?
C64 C63 C66 105.21(12) . . ?
C65 C63 Si3 116.01(11) . . ?
C65 C63 C64 107.16(12) . . ?
C65 C63 C66 107.27(12) . . ?
C66 C63 Si3 110.32(10) . . ?
C63 C64 H64A 109.5 . . ?
C63 C64 H64B 109.5 . . ?
C63 C64 H64C 109.5 . . ?
H64A C64 H64B 109.5 . . ?
H64A C64 H64C 109.5 . . ?
H64B C64 H64C 109.5 . . ?
C63 C65 H65A 109.5 . . ?
C63 C65 H65B 109.5 . . ?
C63 C65 H65C 109.5 . . ?
H65A C65 H65B 109.5 . . ?
H65A C65 H65C 109.5 . . ?
H65B C65 H65C 109.5 . . ?
C63 C66 H66A 109.5 . . ?
C63 C66 H66B 109.5 . . ?
C63 C66 H66C 109.5 . . ?
H66A C66 H66B 109.5 . . ?
H66A C66 H66C 109.5 . . ?
H66B C66 H66C 109.5 . . ?

loop_
_geom_bond_atom_site_label_1
_geom_bond_atom_site_label_2
_geom_bond_distance
_geom_bond_site_symmetry_2
_geom_bond_publ_flag
K1 O1 2.7651(10) 2_766 ?
K1 O1 2.7652(10) . ?
K1 O2 2.8298(11) . ?
K1 O2 2.8298(11) 2_766 ?
K1 O3 2.8083(10) . ?
K1 O3 2.8084(10) 2_766 ?
K1 O4 2.7682(12) . ?
K1 O4 2.7683(12) 2_766 ?
O1 C1 1.421(2) . ?
O1 C6 1.4264(18) . ?
O2 C2 1.4227(19) . ?
O2 C3 1.4239(18) . ?
O3 C4 1.423(2) . ?
O3 C5 1.4241(18) . ?
O4 C7 1.431(2) . ?
O4 C10 1.425(2) . ?
C1 H1A 0.9900 . ?
C1 H1B 0.9900 . ?
C1 C2 1.507(2) . ?
C2 H2A 0.9900 . ?
C2 H2B 0.9900 . ?
C3 H3A 0.9900 . ?
C3 H3B 0.9900 . ?
C3 C4 1.499(2) . ?
C4 H4A 0.9900 . ?
C4 H4B 0.9900 . ?
C5 H5A 0.9900 . ?
C5 H5B 0.9900 . ?
C5 C6 1.504(2) 2_766 ?
C6 H6A 0.9900 . ?
C6 H6B 0.9900 . ?
C7 H7AA 0.9900 . ?
C7 H7AB 0.9900 . ?
C7 H7BC 0.9900 . ?
C7 H7BD 0.9900 . ?
C7 C8 1.465(8) . ?
C7 C8A 1.533(8) . ?
C10 H10A 0.9900 . ?
C10 H10B 0.9900 . ?
C10 H10C 0.9900 . ?
C10 H10D 0.9900 . ?
C10 C9 1.506(5) . ?
C10 C9A 1.491(5) . ?
C8 H8A 0.9900 . ?
C8 H8B 0.9900 . ?
C8 C9 1.557(8) . ?
C9 H9A 0.9900 . ?
C9 H9B 0.9900 . ?
C8A H8AA 0.9900 . ?
C8A H8AB 0.9900 . ?
C8A C9A 1.518(9) . ?
C9A H9AA 0.9900 . ?
C9A H9AB 0.9900 . ?
K2 O5 2.7908(11) . ?
K2 O6 2.7902(11) . ?
K2 O7 2.8404(11) . ?
K2 O8 2.8033(11) . ?
K2 O9 2.7567(11) . ?
K2 O10 2.8225(12) . ?
K2 O11 2.7777(12) . ?
K2 O12 2.724(3) . ?
K2 O12A 2.671(11) . ?
O5 C11 1.427(2) . ?
O5 C22 1.423(2) . ?
O6 C12 1.4288(18) . ?
O6 C13 1.416(2) . ?
O7 C14 1.4165(19) . ?
O7 C15 1.4274(18) . ?
O8 C16 1.4215(19) . ?
O8 C17 1.4240(18) . ?
O9 C18 1.4257(19) . ?
O9 C19 1.420(2) . ?
O10 C20 1.424(2) . ?
O10 C21 1.424(2) . ?
O11 C23 1.440(2) . ?
O11 C26 1.428(2) . ?
C11 H11A 0.9900 . ?
C11 H11B 0.9900 . ?
C11 C12 1.497(3) . ?
C12 H12A 0.9900 . ?
C12 H12B 0.9900 . ?
C13 H13A 0.9900 . ?
C13 H13B 0.9900 . ?
C13 C14 1.503(2) . ?
C14 H14A 0.9900 . ?
C14 H14B 0.9900 . ?
C15 H15A 0.9900 . ?
C15 H15B 0.9900 . ?
C15 C16 1.498(2) . ?
C16 H16A 0.9900 . ?
C16 H16B 0.9900 . ?
C17 H17A 0.9900 . ?
C17 H17B 0.9900 . ?
C17 C18 1.497(2) . ?
C18 H18A 0.9900 . ?
C18 H18B 0.9900 . ?
C19 H19A 0.9900 . ?
C19 H19B 0.9900 . ?
C19 C20 1.499(3) . ?
C20 H20A 0.9900 . ?
C20 H20B 0.9900 . ?
C21 H21A 0.9900 . ?
C21 H21B 0.9900 . ?
C21 C22 1.491(3) . ?
C22 H22A 0.9900 . ?
C22 H22B 0.9900 . ?
C23 H23A 0.9900 . ?
C23 H23B 0.9900 . ?
C23 H23C 0.9900 . ?
C23 H23D 0.9900 . ?
C23 C24 1.516(4) . ?
C23 C24A 1.500(12) . ?
C26 H26A 0.9900 . ?
C26 H26B 0.9900 . ?
C26 H26C 0.9900 . ?
C26 H26D 0.9900 . ?
C26 C25 1.533(3) . ?
C26 C25A 1.462(9) . ?
O12 C27 1.451(5) . ?
O12 C30 1.418(3) . ?
C24 H24A 0.9900 . ?
C24 H24B 0.9900 . ?
C24 C25 1.516(5) . ?
C25 H25A 0.9900 . ?
C25 H25B 0.9900 . ?
C27 H27A 0.9900 . ?
C27 H27B 0.9900 . ?
C27 C28 1.467(5) . ?
C28 H28A 0.9900 . ?
C28 H28B 0.9900 . ?
C28 C29 1.524(5) . ?
C29 H29A 0.9900 . ?
C29 H29B 0.9900 . ?
C29 C30 1.499(5) . ?
C30 H30A 0.9900 . ?
C30 H30B 0.9900 . ?
O12A C27A 1.449(12) . ?
O12A C30A 1.410(12) . ?
C24A H24C 0.9900 . ?
C24A H24D 0.9900 . ?
C24A C25A 1.535(13) . ?
C25A H25C 0.9900 . ?
C25A H25D 0.9900 . ?
C27A H27C 0.9900 . ?
C27A H27D 0.9900 . ?
C27A C28A 1.404(12) . ?
C28A H28C 0.9900 . ?
C28A H28D 0.9900 . ?
C28A C29A 1.500(13) . ?
C29A H29C 0.9900 . ?
C29A H29D 0.9900 . ?
C29A C30A 1.483(13) . ?
C30A H30C 0.9900 . ?
C30A H30D 0.9900 . ?
Si1 N1 1.6500(3) . ?
Si1 C31A 1.964(5) . ?
Si1 C35 1.995(8) . ?
Si1 C39 1.943(9) . ?
Si1 C31 2.008(6) . ?
Si1 C35A 1.951(9) . ?
Si1 C39A 1.994(8) . ?
C34 H34A 0.9800 . ?
C34 H34B 0.9800 . ?
C34 H34C 0.9800 . ?
C34 H34D 0.9800 . ?
C34 H34E 0.9800 . ?
C34 H34F 0.9800 . ?
C34 C31A 1.543(5) . ?
C34 C31 1.499(6) . ?
C31A C32A 1.539(5) . ?
C31A C33A 1.533(6) . ?
C32A H32A 0.9800 . ?
C32A H32B 0.9800 . ?
C32A H32C 0.9800 . ?
C33A H33A 0.9800 . ?
C33A H33B 0.9800 . ?
C33A H33C 0.9800 . ?
C35 C36 1.537(8) . ?
C35 C37 1.552(7) . ?
C35 C38 1.543(10) . ?
C36 H36A 0.9800 . ?
C36 H36B 0.9800 . ?
C36 H36C 0.9800 . ?
C37 H37A 0.9800 . ?
C37 H37B 0.9800 . ?
C37 H37C 0.9800 . ?
C38 H38A 0.9800 . ?
C38 H38B 0.9800 . ?
C38 H38C 0.9800 . ?
C39 C40 1.530(9) . ?
C39 C41 1.517(9) . ?
C39 C42 1.533(10) . ?
C40 H40A 0.9800 . ?
C40 H40B 0.9800 . ?
C40 H40C 0.9800 . ?
C41 H41A 0.9800 . ?
C41 H41B 0.9800 . ?
C41 H41C 0.9800 . ?
C42 H42A 0.9800 . ?
C42 H42B 0.9800 . ?
C42 H42C 0.9800 . ?
C31 C32 1.533(6) . ?
C31 C33 1.546(5) . ?
C32 H32D 0.9800 . ?
C32 H32E 0.9800 . ?
C32 H32F 0.9800 . ?
C33 H33D 0.9800 . ?
C33 H33E 0.9800 . ?
C33 H33F 0.9800 . ?
C35A C36A 1.536(8) . ?
C35A C37A 1.536(8) . ?
C35A C38A 1.536(10) . ?
C36A H36D 0.9800 . ?
C36A H36E 0.9800 . ?
C36A H36F 0.9800 . ?
C37A H37D 0.9800 . ?
C37A H37E 0.9800 . ?
C37A H37F 0.9800 . ?
C38A H38D 0.9800 . ?
C38A H38E 0.9800 . ?
C38A H38F 0.9800 . ?
C39A C40A 1.551(9) . ?
C39A C41A 1.554(9) . ?
C39A C42A 1.536(10) . ?
C40A H40D 0.9800 . ?
C40A H40E 0.9800 . ?
C40A H40F 0.9800 . ?
C41A H41D 0.9800 . ?
C41A H41E 0.9800 . ?
C41A H41F 0.9800 . ?
C42A H42D 0.9800 . ?
C42A H42E 0.9800 . ?
C42A H42F 0.9800 . ?
Si2 N2 1.6484(12) . ?
Si2 C43 1.9734(15) . ?
Si2 C47 1.9818(15) . ?
Si2 C51 1.9720(15) . ?
Si3 N2 1.6511(12) . ?
Si3 C55 1.9742(15) . ?
Si3 C59 1.9750(15) . ?
Si3 C63 1.9703(15) . ?
C43 C44 1.537(2) . ?
C43 C45 1.538(2) . ?
C43 C46 1.538(2) . ?
C44 H44A 0.9800 . ?
C44 H44B 0.9800 . ?
C44 H44C 0.9800 . ?
C45 H45A 0.9800 . ?
C45 H45B 0.9800 . ?
C45 H45C 0.9800 . ?
C46 H46A 0.9800 . ?
C46 H46B 0.9800 . ?
C46 H46C 0.9800 . ?
C47 C48 1.541(2) . ?
C47 C49 1.539(2) . ?
C47 C50 1.541(2) . ?
C48 H48A 0.9800 . ?
C48 H48B 0.9800 . ?
C48 H48C 0.9800 . ?
C49 H49A 0.9800 . ?
C49 H49B 0.9800 . ?
C49 H49C 0.9800 . ?
C50 H50A 0.9800 . ?
C50 H50B 0.9800 . ?
C50 H50C 0.9800 . ?
C51 C52 1.540(2) . ?
C51 C53 1.5397(19) . ?
C51 C54 1.544(2) . ?
C52 H52A 0.9800 . ?
C52 H52B 0.9800 . ?
C52 H52C 0.9800 . ?
C53 H53A 0.9800 . ?
C53 H53B 0.9800 . ?
C53 H53C 0.9800 . ?
C54 H54A 0.9800 . ?
C54 H54B 0.9800 . ?
C54 H54C 0.9800 . ?
C55 C56 1.536(2) . ?
C55 C57 1.543(2) . ?
C55 C58 1.539(2) . ?
C56 H56A 0.9800 . ?
C56 H56B 0.9800 . ?
C56 H56C 0.9800 . ?
C57 H57A 0.9800 . ?
C57 H57B 0.9800 . ?
C57 H57C 0.9800 . ?
C58 H58A 0.9800 . ?
C58 H58B 0.9800 . ?
C58 H58C 0.9800 . ?
C59 C60 1.542(2) . ?
C59 C61 1.5434(19) . ?
C59 C62 1.533(2) . ?
C60 H60A 0.9800 . ?
C60 H60B 0.9800 . ?
C60 H60C 0.9800 . ?
C61 H61A 0.9800 . ?
C61 H61B 0.9800 . ?
C61 H61C 0.9800 . ?
C62 H62A 0.9800 . ?
C62 H62B 0.9800 . ?
C62 H62C 0.9800 . ?
C63 C64 1.538(2) . ?
C63 C65 1.537(2) . ?
C63 C66 1.539(2) . ?
C64 H64A 0.9800 . ?
C64 H64B 0.9800 . ?
C64 H64C 0.9800 . ?
C65 H65A 0.9800 . ?
C65 H65B 0.9800 . ?
C65 H65C 0.9800 . ?
C66 H66A 0.9800 . ?
C66 H66B 0.9800 . ?
C66 H66C 0.9800 . ?

loop_
_geom_torsion_atom_site_label_1
_geom_torsion_atom_site_label_2
_geom_torsion_atom_site_label_3
_geom_torsion_atom_site_label_4
_geom_torsion
_geom_torsion_site_symmetry_1
_geom_torsion_site_symmetry_2
_geom_torsion_site_symmetry_3
_geom_torsion_site_symmetry_4
_geom_torsion_publ_flag
K1 O1 C1 C2 -50.01(15) . . . . ?
K1 O1 C6 C5 51.28(14) . . . 2_766 ?
K1 O2 C2 C1 -47.97(15) . . . . ?
K1 O2 C3 C4 47.77(15) . . . . ?
K1 O3 C4 C3 48.74(15) . . . . ?
K1 O3 C5 C6 -47.39(14) . . . 2_766 ?
K1 O4 C7 C8 -152.2(4) . . . . ?
K1 O4 C7 C8A -128.7(4) . . . . ?
K1 O4 C10 C9 124.0(4) . . . . ?
K1 O4 C10 C9A 157.8(4) . . . . ?
O1 C1 C2 O2 65.68(17) . . . . ?
O2 C3 C4 O3 -63.14(16) . . . . ?
O4 C7 C8 C9 39.0(8) . . . . ?
O4 C7 C8A C9A -29.4(8) . . . . ?
O4 C10 C9 C8 36.1(7) . . . . ?
O4 C10 C9A C8A -37.9(7) . . . . ?
C1 O1 C6 C5 -177.13(13) . . . 2_766 ?
C2 O2 C3 C4 -179.14(13) . . . . ?
C3 O2 C2 C1 177.75(13) . . . . ?
C4 O3 C5 C6 177.76(12) . . . 2_766 ?
C5 O3 C4 C3 -177.94(12) . . . . ?
C6 O1 C1 C2 179.28(13) . . . . ?
C7 O4 C10 C9 -13.1(4) . . . . ?
C7 O4 C10 C9A 20.6(4) . . . . ?
C7 C8 C9 C10 -45.1(9) . . . . ?
C7 C8A C9A C10 39.9(9) . . . . ?
C10 O4 C7 C8 -17.5(4) . . . . ?
C10 O4 C7 C8A 6.0(4) . . . . ?
K2 O5 C11 C12 51.16(15) . . . . ?
K2 O5 C22 C21 -48.49(16) . . . . ?
K2 O6 C12 C11 47.85(16) . . . . ?
K2 O6 C13 C14 -43.80(15) . . . . ?
K2 O7 C14 C13 -52.48(15) . . . . ?
K2 O7 C15 C16 47.78(14) . . . . ?
K2 O8 C16 C15 52.08(14) . . . . ?
K2 O8 C17 C18 -51.76(13) . . . . ?
K2 O9 C18 C17 -48.79(14) . . . . ?
K2 O9 C19 C20 52.66(15) . . . . ?
K2 O10 C20 C19 43.87(15) . . . . ?
K2 O10 C21 C22 -49.34(16) . . . . ?
K2 O11 C23 C24 -134.8(2) . . . . ?
K2 O11 C23 C24A -116.1(6) . . . . ?
K2 O11 C26 C25 113.26(17) . . . . ?
K2 O11 C26 C25A 149.0(7) . . . . ?
K2 O12 C27 C28 141.9(3) . . . . ?
K2 O12 C30 C29 -119.6(4) . . . . ?
K2 O12A C27A C28A 160.1(13) . . . . ?
K2 O12A C30A C29A -169.0(17) . . . . ?
O5 C11 C12 O6 -66.73(18) . . . . ?
O6 C13 C14 O7 63.16(17) . . . . ?
O7 C15 C16 O8 -67.27(16) . . . . ?
O8 C17 C18 O9 68.90(16) . . . . ?
O9 C19 C20 O10 -63.60(17) . . . . ?
O10 C21 C22 O5 65.32(18) . . . . ?
O11 C23 C24 C25 24.7(4) . . . . ?
O11 C23 C24A C25A -39.6(11) . . . . ?
O11 C26 C25 C24 36.0(3) . . . . ?
O11 C26 C25A C24A -37.9(12) . . . . ?
C11 O5 C22 C21 -179.80(13) . . . . ?
C12 O6 C13 C14 -179.77(13) . . . . ?
C13 O6 C12 C11 -174.21(14) . . . . ?
C14 O7 C15 C16 179.51(13) . . . . ?
C15 O7 C14 C13 175.90(13) . . . . ?
C16 O8 C17 C18 179.57(12) . . . . ?
C17 O8 C16 C15 179.28(12) . . . . ?
C18 O9 C19 C20 -175.23(13) . . . . ?
C19 O9 C18 C17 178.13(13) . . . . ?
C20 O10 C21 C22 176.68(14) . . . . ?
C21 O10 C20 C19 177.15(14) . . . . ?
C22 O5 C11 C12 -176.43(14) . . . . ?
C23 O11 C26 C25 -21.1(2) . . . . ?
C23 O11 C26 C25A 14.6(7) . . . . ?
C23 C24 C25 C26 -35.9(4) . . . . ?
C23 C24A C25A C26 47.2(13) . . . . ?
C26 O11 C23 C24 -2.3(3) . . . . ?
C26 O11 C23 C24A 16.5(6) . . . . ?
O12 C27 C28 C29 -14.9(6) . . . . ?
C27 O12 C30 C29 22.9(4) . . . . ?
C27 C28 C29 C30 27.7(5) . . . . ?
C28 C29 C30 O12 -31.3(4) . . . . ?
C30 O12 C27 C28 -4.7(5) . . . . ?
O12A C27A C28A C29A 23.3(18) . . . . ?
C27A O12A C30A C29A 16(2) . . . . ?
C27A C28A C29A C30A -13(2) . . . . ?
C28A C29A C30A O12A -2(3) . . . . ?
C30A O12A C27A C28A -26.0(17) . . . . ?

loop_
_exptl_oxdiff_crystal_face_indexfrac_h
_exptl_oxdiff_crystal_face_indexfrac_k
_exptl_oxdiff_crystal_face_indexfrac_l
_exptl_oxdiff_crystal_face_x
_exptl_oxdiff_crystal_face_y
_exptl_oxdiff_crystal_face_z
-2.2177 -0.3606 13.1827 -0.2158 -0.8995 0.3798
1.4884 -9.4506 -2.7621 -0.9033 0.2158 -0.3707
5.1399 -0.7703 11.6251 -0.1668 -0.6930 -0.7014
-4.3600 7.0329 1.2733 0.6500 -0.1547 0.7440
-1.9994 -1.0026 -0.9893 -0.1085 0.0385 0.2703
4.9420 7.8327 3.7746 0.7909 -0.1901 -0.5817
1.0000 0.0012 -0.0070 0.0099 0.0145 -0.1451
-1.2220 0.6378 -14.9309 0.2312 0.9661 0.1150
-4.5244 4.9032 7.0114 0.3654 -0.5323 0.7636
2.9263 6.6456 12.5357 0.5469 -0.7942 -0.2648
0.2323 -8.4113 5.9859 -0.9158 -0.3798 -0.1308
3.4908 -7.1122 5.5924 -0.7487 -0.3099 -0.5861
2.6367 7.9162 -5.1733 0.8841 0.3672 -0.2890
-3.4926 7.1108 -5.5917 0.7485 0.3098 0.5863
-5.4955 -2.8538 -11.5128 -0.2026 0.6855 0.6993
2.9753 -4.0256 -11.4546 -0.2389 0.8023 -0.5471
-3.1841 -7.8339 -10.4952 -0.6934 0.6577 0.2942
-0.9361 -9.3508 2.7677 -0.9831 -0.1828 0.0092
-0.2594 -7.1243 8.6904 -0.8235 -0.5667 -0.0272
-1.8092 0.5946 13.7614 -0.1226 -0.9333 0.3376
-3.6929 3.7464 10.2966 0.2177 -0.7356 0.6415
